data_7123882
loop_
_publ_author_name
'Li, Jiapeng'
'Yin, Jianhao'
'Wang, Gao-Xiang'
'Yin, Zhu-Bao'
'Zhang, Wen-Xiong'
'Xi, Zhenfeng'

_publ_section_title
;
 Synthesis and reactivity of asymmetric Cr(I) dinitrogen complexes
 supported by cyclopentadienyl-phosphine ligands
;
_journal_name_full 'Chemical Communications'
_journal_paper_doi 10.1039/C9CC02960E
_journal_year 2019
_chemical_formula_moiety 'C104 H160 K4 P4'
_chemical_formula_sum 'C104 H160 K4 P4'
_chemical_formula_weight 1690.59
_space_group_crystal_system monoclinic
_space_group_IT_number 14
_space_group_name_Hall '-P 2ybc'
_space_group_name_H-M_alt 'P 1 21/c 1'
_symmetry_space_group_name_Hall '-P 2ybc'
_symmetry_space_group_name_H-M 'P 1 21/c 1'
_atom_sites_solution_hydrogens geom
_atom_sites_solution_primary iterative
_audit_creation_date 2018-08-03
_audit_creation_method
;
Olex2 1.2
(compiled 2018.05.29 svn.r3508 for OlexSys, GUI svn.r5506)
;
_audit_update_record
;
2018-08-08 deposited with the CCDC.    2019-07-17 downloaded from the CCDC.
;
_cell_angle_alpha 90
_cell_angle_beta 91.440(2)
_cell_angle_gamma 90
_cell_formula_units_Z 4
_cell_length_a 21.0786(4)
_cell_length_b 24.3001(5)
_cell_length_c 21.1776(4)
_cell_measurement_reflns_used 49839
_cell_measurement_temperature 179.98(11)
_cell_measurement_theta_max 29.9830
_cell_measurement_theta_min 3.6070
_cell_volume 10844.0(4)
_computing_cell_refinement 'CrysAlisPro 1.171.39.28b (Rigaku OD, 2015)'
_computing_data_collection 'CrysAlisPro 1.171.39.28b (Rigaku OD, 2015)'
_computing_data_reduction 'CrysAlisPro 1.171.39.28b (Rigaku OD, 2015)'
_computing_molecular_graphics 'Olex2 (Dolomanov et al., 2009)'
_computing_publication_material 'Olex2 (Dolomanov et al., 2009)'
_computing_structure_refinement 'ShelXL (Sheldrick, 2015)'
_computing_structure_solution 'olex2.solve (Bourhis et al., 2015)'
_diffrn_ambient_environment N~2~
_diffrn_ambient_temperature 179.98(11)
_diffrn_detector 'CCD plate'
_diffrn_measured_fraction_theta_full 0.945
_diffrn_measured_fraction_theta_max 0.949
_diffrn_measurement_details
;
List of Runs (angles in degrees, time in seconds):

  # Type    Start    End  Width  t~exp~   \w     \q     \k     \f   Frames
#--------------------------------------------------------------------------
  1  \w      3.00  29.00   0.50   16.00    --   -5.70  57.00  90.00   52
  2  \w    -35.00  25.00   0.50   16.00    --   -5.70  38.00 150.00  120
  3  \w    -31.00  -5.00   0.50   16.00    --   -5.70 -19.00 -90.00   52
  4  \w    -95.00  39.00   0.50   16.00    --   -5.70 -19.00 150.00  268
  5  \w    -22.00  32.00   0.50   16.00    --   -5.70 -82.00-120.00  108
  6  \w    -20.00  57.00   0.50   16.00    --    6.00  57.00-180.00  154
  7  \w      8.00  34.00   0.50   16.00    --    6.00  38.00  90.00   52
  8  \w    -21.00  95.00   0.50   16.00    --    6.00  38.00  60.00  232
  9  \w    -12.00  42.00   0.50   16.00    --    6.00 -82.00-120.00  108
 10  \w    -19.00  13.00   0.50   16.00    --    6.00 -82.00  30.00   64
;
_diffrn_measurement_device 'four-circle diffractometer'
_diffrn_measurement_device_type 'XtaLAB AFC12 (RINC): Kappa single'
_diffrn_measurement_method '\w scans'
_diffrn_orient_matrix_type 'CrysAlisPro convention (1999,Acta A55,543-557)'
_diffrn_orient_matrix_UB_11 -0.0012489000
_diffrn_orient_matrix_UB_12 -0.0288019000
_diffrn_orient_matrix_UB_13 0.0052349000
_diffrn_orient_matrix_UB_21 0.0253540000
_diffrn_orient_matrix_UB_22 0.0022095000
_diffrn_orient_matrix_UB_23 0.0224986000
_diffrn_orient_matrix_UB_31 -0.0220958000
_diffrn_orient_matrix_UB_32 0.0041685000
_diffrn_orient_matrix_UB_33 0.0242808000
_diffrn_radiation_monochromator graphite
_diffrn_radiation_probe x-ray
_diffrn_radiation_type MoK\a
_diffrn_radiation_wavelength 0.71073
_diffrn_reflns_av_R_equivalents 0.0413
_diffrn_reflns_av_unetI/netI 0.0214
_diffrn_reflns_Laue_measured_fraction_full 0.945
_diffrn_reflns_Laue_measured_fraction_max 0.949
_diffrn_reflns_limit_h_max 26
_diffrn_reflns_limit_h_min -26
_diffrn_reflns_limit_k_max 30
_diffrn_reflns_limit_k_min -29
_diffrn_reflns_limit_l_max 26
_diffrn_reflns_limit_l_min -26
_diffrn_reflns_number 188963
_diffrn_reflns_point_group_measured_fraction_full 0.945
_diffrn_reflns_point_group_measured_fraction_max 0.949
_diffrn_reflns_theta_full 25.242
_diffrn_reflns_theta_max 26.022
_diffrn_reflns_theta_min 3.466
_diffrn_source 'fine-focus sealed X-ray tube'
_diffrn_source_type 'Enhance (Mo) X-ray Source'
_exptl_absorpt_coefficient_mu 0.263
_exptl_absorpt_correction_T_max 1.00000
_exptl_absorpt_correction_T_min 0.79709
_exptl_absorpt_correction_type multi-scan
_exptl_absorpt_process_details
;
CrysAlisPro 1.171.39.28b (Rigaku Oxford Diffraction, 2015)
Empirical absorption correction using spherical harmonics,
 implemented in SCALE3 ABSPACK scaling algorithm.
;
_exptl_crystal_colour 'clear light colourless'
_exptl_crystal_colour_lustre clear
_exptl_crystal_colour_modifier light
_exptl_crystal_colour_primary colourless
_exptl_crystal_density_diffrn 1.036
_exptl_crystal_description block
_exptl_crystal_F_000 3680
_exptl_crystal_size_max 0.1
_exptl_crystal_size_mid 0.1
_exptl_crystal_size_min 0.1
_refine_diff_density_max 1.046
_refine_diff_density_min -0.644
_refine_diff_density_rms 0.067
_refine_ls_extinction_method none
_refine_ls_goodness_of_fit_ref 1.039
_refine_ls_hydrogen_treatment constr
_refine_ls_matrix_type full
_refine_ls_number_parameters 1041
_refine_ls_number_reflns 20261
_refine_ls_number_restraints 0
_refine_ls_restrained_S_all 1.039
_refine_ls_R_factor_all 0.0873
_refine_ls_R_factor_gt 0.0769
_refine_ls_shift/su_max 0.001
_refine_ls_shift/su_mean 0.000
_refine_ls_structure_factor_coef Fsqd
_refine_ls_weighting_details 'w=1/[\s^2^(Fo^2^)+(0.0941P)^2^+16.1789P] where P=(Fo^2^+2Fc^2^)/3'
_refine_ls_weighting_scheme calc
_refine_ls_wR_factor_gt 0.1929
_refine_ls_wR_factor_ref 0.2023
_reflns_Friedel_coverage 0.000
_reflns_number_gt 17211
_reflns_number_total 20261
_reflns_threshold_expression 'I > 2\s(I)'
_cod_data_source_file c9cc02960e2.cif
_cod_data_source_block exp_1602_sq
_cod_database_code 7123882
_shelx_shelxl_version_number 2017/1
_chemical_oxdiff_formula 'C H P K'
_shelx_space_group_comment
;
The symmetry employed for this shelxl refinement is uniquely defined
by the following loop, which should always be used as a source of
symmetry information in preference to the above space-group names.
They are only intended as comments.
;
_shelx_estimated_absorpt_t_max 0.974
_shelx_estimated_absorpt_t_min 0.974
_reflns_odcompleteness_completeness 99.73
_reflns_odcompleteness_iscentric 1
_reflns_odcompleteness_theta 27.42
_olex2_refinement_description
;
1. Fixed Uiso
 At 1.2 times of:
  All C(H) groups, All C(H,H) groups
 At 1.5 times of:
  All C(H,H,H) groups
2.a Ternary CH refined with riding coordinates:
 C22(H22), C25(H25), C48(H48), C51(H51), C74(H74), C77(H77), C100(H100),
 C103(H103)
2.b Secondary CH2 refined with riding coordinates:
 C7(H7A,H7B), C13(H13A,H13B), C15(H15A,H15B), C17(H17A,H17B), C19(H19A,H19B),
 C33(H33A,H33B), C39(H39A,H39B), C41(H41A,H41B), C43(H43A,H43B), C45(H45A,H45B),
  C59(H59A,H59B), C65(H65A,H65B), C67(H67A,H67B), C69(H69A,H69B), C71(H71A,
 H71B), C85(H85A,H85B), C91(H91A,H91B), C93(H93A,H93B), C95(H95A,H95B),
 C97(H97A,H97B)
2.c Aromatic/amide H refined with riding coordinates:
 C2(H2), C3(H3), C4(H4), C5(H5), C28(H28), C29(H29), C30(H30), C31(H31),
 C54(H54), C55(H55), C56(H56), C57(H57), C80(H80), C81(H81), C82(H82), C83(H83)
2.d Idealised Me refined as rotating group:
 C14(H14A,H14B,H14C), C16(H16A,H16B,H16C), C18(H18A,H18B,H18C), C20(H20A,H20B,
 H20C), C21(H21A,H21B,H21C), C23(H23A,H23B,H23C), C24(H24A,H24B,H24C), C26(H26A,
 H26B,H26C), C40(H40A,H40B,H40C), C42(H42A,H42B,H42C), C44(H44A,H44B,H44C),
 C46(H46A,H46B,H46C), C47(H47A,H47B,H47C), C49(H49A,H49B,H49C), C50(H50A,H50B,
 H50C), C52(H52A,H52B,H52C), C66(H66A,H66B,H66C), C68(H68A,H68B,H68C), C70(H70A,
 H70B,H70C), C72(H72A,H72B,H72C), C73(H73A,H73B,H73C), C75(H75A,H75B,H75C),
 C76(H76A,H76B,H76C), C78(H78A,H78B,H78C), C92(H92A,H92B,H92C), C94(H94A,H94B,
 H94C), C96(H96A,H96B,H96C), C98(H98A,H98B,H98C), C99(H99A,H99B,H99C),
 C101(H10A,H10B,H10C), C102(H10D,H10E,H10F), C104(H10G,H10H,H10I)
;
_olex2_submission_special_instructions 'No special instructions were received'
_oxdiff_exptl_absorpt_empirical_details
;
Empirical correction (ABSPACK) includes:
- Absorption correction using spherical harmonics
- Frame scaling
;
_oxdiff_exptl_absorpt_empirical_full_max 1.811
_oxdiff_exptl_absorpt_empirical_full_min 0.790

loop_
_space_group_symop_operation_xyz
'x, y, z'
'-x, y+1/2, -z+1/2'
'-x, -y, -z'
'x, -y-1/2, z-1/2'

loop_
_atom_site_label
_atom_site_type_symbol
_atom_site_fract_x
_atom_site_fract_y
_atom_site_fract_z
_atom_site_U_iso_or_equiv
_atom_site_adp_type
_atom_site_occupancy
_atom_site_site_symmetry_order
_atom_site_calc_flag
_atom_site_refinement_flags_posn
K1 K 0.35829(3) 0.57539(5) 0.70748(4) 0.0690(3) Uani 1 1 d .
K2 K 0.60644(3) 0.51944(3) 0.76560(3) 0.04256(17) Uani 1 1 d .
K3 K 0.85798(3) 0.54676(3) 0.69282(3) 0.04036(16) Uani 1 1 d .
K4 K 1.10536(3) 0.63095(3) 0.66878(3) 0.04318(17) Uani 1 1 d .
P1 P 0.31737(4) 0.73570(3) 0.50723(4) 0.03704(18) Uani 1 1 d .
P2 P 0.39783(4) 0.37027(4) 0.85862(5) 0.0530(2) Uani 1 1 d .
P3 P 0.86077(4) 0.53973(4) 0.94960(4) 0.0488(2) Uani 1 1 d .
P4 P 0.90367(5) 0.78526(4) 0.74878(5) 0.0581(3) Uani 1 1 d .
C1 C 0.23689(14) 0.70652(12) 0.49849(14) 0.0365(6) Uani 1 1 d .
C2 C 0.19035(17) 0.73176(15) 0.46064(18) 0.0535(9) Uani 1 1 d .
H2 H 0.200343 0.763981 0.439384 0.064 Uiso 1 1 calc R
C3 C 0.12984(18) 0.71042(19) 0.4537(2) 0.0654(11) Uani 1 1 d .
H3 H 0.099630 0.728435 0.428506 0.078 Uiso 1 1 calc R
C4 C 0.11432(17) 0.66219(17) 0.48434(17) 0.0557(9) Uani 1 1 d .
H4 H 0.073845 0.647289 0.479550 0.067 Uiso 1 1 calc R
C5 C 0.15941(15) 0.63654(14) 0.52196(15) 0.0428(7) Uani 1 1 d .
H5 H 0.148832 0.604031 0.542344 0.051 Uiso 1 1 calc R
C6 C 0.22076(14) 0.65777(12) 0.53057(13) 0.0337(6) Uani 1 1 d .
C7 C 0.26726(14) 0.62631(13) 0.57254(14) 0.0367(6) Uani 1 1 d .
H7A H 0.277368 0.592001 0.551644 0.044 Uiso 1 1 calc R
H7B H 0.306170 0.647512 0.576215 0.044 Uiso 1 1 calc R
C8 C 0.24571(13) 0.61307(13) 0.63832(13) 0.0345(6) Uani 1 1 d .
C9 C 0.22544(13) 0.56087(13) 0.66037(14) 0.0360(6) Uani 1 1 d .
C10 C 0.21669(13) 0.56581(15) 0.72616(14) 0.0419(7) Uani 1 1 d .
C11 C 0.23042(16) 0.61922(18) 0.74468(15) 0.0522(9) Uani 1 1 d .
C12 C 0.24953(15) 0.64928(15) 0.69093(15) 0.0439(7) Uani 1 1 d .
C13 C 0.20080(17) 0.51879(19) 0.77067(17) 0.0572(10) Uani 1 1 d .
H13A H 0.180366 0.489486 0.746613 0.069 Uiso 1 1 calc R
H13B H 0.171004 0.531820 0.801470 0.069 Uiso 1 1 calc R
C14 C 0.2598(2) 0.4957(3) 0.8054(2) 0.0878(17) Uani 1 1 d .
H14A H 0.288649 0.481351 0.775187 0.132 Uiso 1 1 calc GR
H14B H 0.247340 0.466838 0.833423 0.132 Uiso 1 1 calc GR
H14C H 0.280184 0.524563 0.829292 0.132 Uiso 1 1 calc GR
C15 C 0.2237(3) 0.6427(3) 0.81100(19) 0.0872(17) Uani 1 1 d .
H15A H 0.251141 0.674559 0.815796 0.105 Uiso 1 1 calc R
H15B H 0.237675 0.615374 0.841655 0.105 Uiso 1 1 calc R
C16 C 0.1556(3) 0.6597(3) 0.8250(3) 0.109(2) Uani 1 1 d .
H16A H 0.126988 0.630840 0.811988 0.163 Uiso 1 1 calc GR
H16B H 0.145122 0.692786 0.802346 0.163 Uiso 1 1 calc GR
H16C H 0.151890 0.665997 0.869519 0.163 Uiso 1 1 calc GR
C17 C 0.27489(18) 0.70711(17) 0.69082(19) 0.0576(9) Uani 1 1 d .
H17A H 0.303517 0.711094 0.655965 0.069 Uiso 1 1 calc R
H17B H 0.299252 0.713221 0.729656 0.069 Uiso 1 1 calc R
C18 C 0.2241(3) 0.7505(2) 0.6850(3) 0.0912(16) Uani 1 1 d .
H18A H 0.196274 0.742052 0.649768 0.137 Uiso 1 1 calc GR
H18B H 0.243462 0.785758 0.678519 0.137 Uiso 1 1 calc GR
H18C H 0.200261 0.751386 0.723007 0.137 Uiso 1 1 calc GR
C19 C 0.21367(19) 0.50985(15) 0.62042(18) 0.0522(8) Uani 1 1 d .
H19A H 0.173217 0.494175 0.631849 0.063 Uiso 1 1 calc R
H19B H 0.209973 0.521009 0.576507 0.063 Uiso 1 1 calc R
C20 C 0.2630(3) 0.4658(2) 0.6259(3) 0.0936(17) Uani 1 1 d .
H20A H 0.248407 0.433529 0.603923 0.140 Uiso 1 1 calc GR
H20B H 0.270717 0.457164 0.669685 0.140 Uiso 1 1 calc GR
H20C H 0.301606 0.478574 0.607756 0.140 Uiso 1 1 calc GR
C21 C 0.2663(2) 0.83803(16) 0.5345(2) 0.0703(12) Uani 1 1 d .
H21A H 0.225170 0.821199 0.535931 0.105 Uiso 1 1 calc GR
H21B H 0.261728 0.876162 0.523465 0.105 Uiso 1 1 calc GR
H21C H 0.287200 0.835001 0.575158 0.105 Uiso 1 1 calc GR
C22 C 0.30584(17) 0.80894(14) 0.48509(18) 0.0500(8) Uani 1 1 d .
H22 H 0.283832 0.811067 0.443846 0.060 Uiso 1 1 calc R
C23 C 0.3713(2) 0.83632(16) 0.4809(2) 0.0656(11) Uani 1 1 d .
H23A H 0.392818 0.834503 0.521406 0.098 Uiso 1 1 calc GR
H23B H 0.366156 0.874116 0.468683 0.098 Uiso 1 1 calc GR
H23C H 0.395948 0.817436 0.450164 0.098 Uiso 1 1 calc GR
C24 C 0.3234(2) 0.71923(18) 0.37259(18) 0.0646(11) Uani 1 1 d .
H24A H 0.281985 0.702797 0.371468 0.097 Uiso 1 1 calc GR
H24B H 0.348140 0.704144 0.339295 0.097 Uiso 1 1 calc GR
H24C H 0.319514 0.758299 0.366987 0.097 Uiso 1 1 calc GR
C25 C 0.35596(17) 0.70731(14) 0.43578(16) 0.0463(7) Uani 1 1 d .
H25 H 0.398057 0.724309 0.434363 0.056 Uiso 1 1 calc R
C26 C 0.3669(2) 0.64582(16) 0.4436(2) 0.0597(10) Uani 1 1 d .
H26A H 0.390160 0.639101 0.482408 0.089 Uiso 1 1 calc GR
H26B H 0.390751 0.632317 0.408811 0.089 Uiso 1 1 calc GR
H26C H 0.326777 0.627219 0.444540 0.089 Uiso 1 1 calc GR
C27 C 0.47674(16) 0.36762(15) 0.82214(18) 0.0495(8) Uani 1 1 d .
C28 C 0.52468(19) 0.33225(17) 0.8449(2) 0.0620(10) Uani 1 1 d .
H28 H 0.516506 0.309847 0.879314 0.074 Uiso 1 1 calc R
C29 C 0.58327(19) 0.32948(19) 0.8180(3) 0.0711(12) Uani 1 1 d .
H29 H 0.614340 0.305826 0.834183 0.085 Uiso 1 1 calc R
C30 C 0.59505(19) 0.36251(19) 0.7667(3) 0.0751(14) Uani 1 1 d .
H30 H 0.634294 0.360915 0.747652 0.090 Uiso 1 1 calc R
C31 C 0.54938(19) 0.39759(17) 0.7436(2) 0.0609(11) Uani 1 1 d .
H31 H 0.558427 0.419333 0.708798 0.073 Uiso 1 1 calc R
C32 C 0.48910(16) 0.40204(15) 0.77046(17) 0.0476(8) Uani 1 1 d .
C33 C 0.44201(17) 0.44230(16) 0.74193(17) 0.0526(9) Uani 1 1 d .
H33A H 0.429296 0.429094 0.700280 0.063 Uiso 1 1 calc R
H33B H 0.404518 0.442335 0.767564 0.063 Uiso 1 1 calc R
C34 C 0.46474(14) 0.50082(15) 0.73568(14) 0.0436(7) Uani 1 1 d .
C35 C 0.48640(16) 0.52715(17) 0.68017(15) 0.0495(8) Uani 1 1 d .
C36 C 0.50078(14) 0.58240(16) 0.69505(15) 0.0448(8) Uani 1 1 d .
C37 C 0.48931(13) 0.59063(14) 0.76007(15) 0.0415(7) Uani 1 1 d .
C38 C 0.46673(13) 0.54069(15) 0.78515(14) 0.0402(7) Uani 1 1 d .
C39 C 0.52270(17) 0.62601(18) 0.64919(19) 0.0595(10) Uani 1 1 d .
H39A H 0.543341 0.607883 0.614440 0.071 Uiso 1 1 calc R
H39B H 0.554148 0.648966 0.670587 0.071 Uiso 1 1 calc R
C40 C 0.4698(2) 0.6632(3) 0.6220(3) 0.0876(16) Uani 1 1 d .
H40A H 0.487614 0.689255 0.593332 0.131 Uiso 1 1 calc GR
H40B H 0.449989 0.682507 0.655780 0.131 Uiso 1 1 calc GR
H40C H 0.438745 0.641084 0.599863 0.131 Uiso 1 1 calc GR
C41 C 0.49701(18) 0.64359(16) 0.7959(2) 0.0571(9) Uani 1 1 d .
H41A H 0.529375 0.665455 0.775933 0.069 Uiso 1 1 calc R
H41B H 0.512186 0.635177 0.838428 0.069 Uiso 1 1 calc R
C42 C 0.4368(3) 0.6783(2) 0.8001(3) 0.0825(14) Uani 1 1 d .
H42A H 0.420660 0.686246 0.758266 0.124 Uiso 1 1 calc GR
H42B H 0.446409 0.712071 0.821721 0.124 Uiso 1 1 calc GR
H42C H 0.405421 0.658264 0.822838 0.124 Uiso 1 1 calc GR
C43 C 0.4916(2) 0.5010(2) 0.61584(18) 0.0719(12) Uani 1 1 d .
H43A H 0.495763 0.461508 0.621315 0.086 Uiso 1 1 calc R
H43B H 0.530208 0.514097 0.596845 0.086 Uiso 1 1 calc R
C44 C 0.4360(3) 0.5122(4) 0.5701(3) 0.135(3) Uani 1 1 d .
H44A H 0.440024 0.489676 0.533123 0.202 Uiso 1 1 calc GR
H44B H 0.436008 0.550272 0.558106 0.202 Uiso 1 1 calc GR
H44C H 0.396894 0.503579 0.590212 0.202 Uiso 1 1 calc GR
C45 C 0.44770(15) 0.53102(16) 0.85209(14) 0.0465(8) Uani 1 1 d .
H45A H 0.414912 0.503016 0.852423 0.056 Uiso 1 1 calc R
H45B H 0.429750 0.564679 0.868587 0.056 Uiso 1 1 calc R
C46 C 0.50284(19) 0.51285(18) 0.89557(16) 0.0566(9) Uani 1 1 d .
H46A H 0.518942 0.478173 0.881311 0.085 Uiso 1 1 calc GR
H46B H 0.488226 0.509038 0.937913 0.085 Uiso 1 1 calc GR
H46C H 0.535960 0.539941 0.894762 0.085 Uiso 1 1 calc GR
C47 C 0.3308(3) 0.3372(3) 0.7488(3) 0.0953(17) Uani 1 1 d .
H47A H 0.308831 0.371385 0.754159 0.143 Uiso 1 1 calc GR
H47B H 0.302476 0.310764 0.729477 0.143 Uiso 1 1 calc GR
H47C H 0.366457 0.342768 0.722226 0.143 Uiso 1 1 calc GR
C48 C 0.3539(2) 0.31576(18) 0.8131(3) 0.0760(13) Uani 1 1 d .
H48 H 0.315705 0.307745 0.836834 0.091 Uiso 1 1 calc R
C49 C 0.3893(3) 0.2608(2) 0.8069(4) 0.112(2) Uani 1 1 d .
H49A H 0.427903 0.266629 0.784756 0.168 Uiso 1 1 calc GR
H49B H 0.362970 0.235146 0.783774 0.168 Uiso 1 1 calc GR
H49C H 0.398993 0.246361 0.848153 0.168 Uiso 1 1 calc GR
C50 C 0.3467(3) 0.3268(3) 0.9658(3) 0.103(2) Uani 1 1 d .
H50A H 0.322627 0.360331 0.965513 0.154 Uiso 1 1 calc GR
H50B H 0.352880 0.314347 1.008571 0.154 Uiso 1 1 calc GR
H50C H 0.324094 0.299232 0.941832 0.154 Uiso 1 1 calc GR
C51 C 0.4119(2) 0.3372(2) 0.9362(2) 0.0743(13) Uani 1 1 d .
H51 H 0.433822 0.302049 0.930451 0.089 Uiso 1 1 calc R
C52 C 0.4518(3) 0.3742(2) 0.9784(2) 0.0891(17) Uani 1 1 d .
H52A H 0.492357 0.380008 0.959810 0.134 Uiso 1 1 calc GR
H52B H 0.457780 0.357229 1.019053 0.134 Uiso 1 1 calc GR
H52C H 0.430745 0.408920 0.983188 0.134 Uiso 1 1 calc GR
C53 C 0.77695(15) 0.51755(15) 0.95224(15) 0.0439(7) Uani 1 1 d .
C54 C 0.74017(18) 0.52538(18) 1.00532(16) 0.0544(9) Uani 1 1 d .
H54 H 0.757556 0.544113 1.039919 0.065 Uiso 1 1 calc R
C55 C 0.67907(17) 0.50625(18) 1.00793(18) 0.0564(10) Uani 1 1 d .
H55 H 0.655631 0.511779 1.044008 0.068 Uiso 1 1 calc R
C56 C 0.65286(17) 0.47904(17) 0.95728(19) 0.0581(10) Uani 1 1 d .
H56 H 0.611630 0.465622 0.959114 0.070 Uiso 1 1 calc R
C57 C 0.68752(16) 0.47125(15) 0.90287(17) 0.0476(8) Uani 1 1 d .
H57 H 0.669088 0.452865 0.868545 0.057 Uiso 1 1 calc R
C58 C 0.74955(14) 0.49072(13) 0.89929(14) 0.0390(7) Uani 1 1 d .
C59 C 0.78489(15) 0.48141(14) 0.83842(15) 0.0427(7) Uani 1 1 d .
H59A H 0.827256 0.496579 0.843714 0.051 Uiso 1 1 calc R
H59B H 0.789299 0.442077 0.832081 0.051 Uiso 1 1 calc R
C60 C 0.75451(13) 0.50602(12) 0.77923(13) 0.0339(6) Uani 1 1 d .
C61 C 0.73959(12) 0.47722(12) 0.72307(13) 0.0319(6) Uani 1 1 d .
C62 C 0.71619(13) 0.51542(12) 0.67778(14) 0.0352(6) Uani 1 1 d .
C63 C 0.71732(13) 0.56834(12) 0.70636(13) 0.0334(6) Uani 1 1 d .
C64 C 0.74031(13) 0.56256(12) 0.76902(13) 0.0323(6) Uani 1 1 d .
C65 C 0.68892(18) 0.50199(16) 0.61279(16) 0.0504(8) Uani 1 1 d .
H65A H 0.668507 0.466271 0.614639 0.060 Uiso 1 1 calc R
H65B H 0.656326 0.528870 0.602240 0.060 Uiso 1 1 calc R
C66 C 0.7352(3) 0.5010(2) 0.5609(2) 0.0801(14) Uani 1 1 d .
H66A H 0.713951 0.489894 0.522355 0.120 Uiso 1 1 calc GR
H66B H 0.768505 0.475342 0.571200 0.120 Uiso 1 1 calc GR
H66C H 0.752886 0.537040 0.555769 0.120 Uiso 1 1 calc GR
C67 C 0.69691(15) 0.62167(13) 0.67542(16) 0.0419(7) Uani 1 1 d .
H67A H 0.674271 0.643540 0.705848 0.050 Uiso 1 1 calc R
H67B H 0.667621 0.613437 0.640633 0.050 Uiso 1 1 calc R
C68 C 0.7513(2) 0.65553(18) 0.6506(2) 0.0714(12) Uani 1 1 d .
H68A H 0.735368 0.689974 0.634722 0.107 Uiso 1 1 calc GR
H68B H 0.771302 0.635795 0.617273 0.107 Uiso 1 1 calc GR
H68C H 0.781760 0.662265 0.684235 0.107 Uiso 1 1 calc GR
C69 C 0.74987(15) 0.41638(13) 0.71212(17) 0.0438(7) Uani 1 1 d .
H69A H 0.720369 0.404045 0.679192 0.053 Uiso 1 1 calc R
H69B H 0.740026 0.396645 0.750470 0.053 Uiso 1 1 calc R
C70 C 0.81730(19) 0.40130(16) 0.6932(2) 0.0654(11) Uani 1 1 d .
H70A H 0.827083 0.419628 0.654479 0.098 Uiso 1 1 calc GR
H70B H 0.820219 0.362212 0.687363 0.098 Uiso 1 1 calc GR
H70C H 0.846887 0.412606 0.725872 0.098 Uiso 1 1 calc GR
C71 C 0.74466(16) 0.60851(14) 0.81709(15) 0.0431(7) Uani 1 1 d .
H71A H 0.757973 0.641866 0.796029 0.052 Uiso 1 1 calc R
H71B H 0.777133 0.599234 0.848569 0.052 Uiso 1 1 calc R
C72 C 0.6829(2) 0.61997(17) 0.85042(18) 0.0577(9) Uani 1 1 d .
H72A H 0.649414 0.625837 0.819541 0.087 Uiso 1 1 calc GR
H72B H 0.687715 0.652228 0.876269 0.087 Uiso 1 1 calc GR
H72C H 0.672468 0.589086 0.876467 0.087 Uiso 1 1 calc GR
C73 C 0.8958(2) 0.43001(19) 0.9579(2) 0.0633(10) Uani 1 1 d .
H73A H 0.851862 0.420565 0.951320 0.095 Uiso 1 1 calc GR
H73B H 0.917025 0.400998 0.980728 0.095 Uiso 1 1 calc GR
H73C H 0.915202 0.434909 0.917735 0.095 Uiso 1 1 calc GR
C74 C 0.90077(18) 0.48270(19) 0.99521(19) 0.0609(10) Uani 1 1 d .
H74 H 0.945986 0.492037 0.997953 0.073 Uiso 1 1 calc R
C75 C 0.8793(3) 0.4745(2) 1.0633(2) 0.0823(15) Uani 1 1 d .
H75A H 0.880135 0.509218 1.084945 0.123 Uiso 1 1 calc GR
H75B H 0.907515 0.449239 1.084676 0.123 Uiso 1 1 calc GR
H75C H 0.836996 0.459970 1.062796 0.123 Uiso 1 1 calc GR
C76 C 0.8251(2) 0.6467(2) 0.9765(2) 0.0735(12) Uani 1 1 d .
H76A H 0.840993 0.656772 0.936001 0.110 Uiso 1 1 calc GR
H76B H 0.827753 0.677838 1.004386 0.110 Uiso 1 1 calc GR
H76C H 0.781714 0.635213 0.971786 0.110 Uiso 1 1 calc GR
C77 C 0.86507(19) 0.59930(19) 1.0043(2) 0.0630(10) Uani 1 1 d .
H77 H 0.847898 0.588492 1.045016 0.076 Uiso 1 1 calc R
C78 C 0.9343(3) 0.6153(3) 1.0137(3) 0.0933(16) Uani 1 1 d .
H78A H 0.956184 0.587049 1.037242 0.140 Uiso 1 1 calc GR
H78B H 0.937011 0.649383 1.036602 0.140 Uiso 1 1 calc GR
H78C H 0.953355 0.619655 0.973358 0.140 Uiso 1 1 calc GR
C79 C 0.97268(18) 0.78084(14) 0.6966(2) 0.0592(10) Uani 1 1 d .
C80 C 1.0221(2) 0.82022(17) 0.6959(3) 0.0846(16) Uani 1 1 d .
H80 H 1.021485 0.849070 0.724743 0.102 Uiso 1 1 calc R
C81 C 1.0706(2) 0.8174(2) 0.6544(3) 0.0955(19) Uani 1 1 d .
H81 H 1.102730 0.843705 0.656225 0.115 Uiso 1 1 calc R
C82 C 1.0725(2) 0.7764(2) 0.6104(3) 0.0835(15) Uani 1 1 d .
H82 H 1.104640 0.775396 0.581184 0.100 Uiso 1 1 calc R
C83 C 1.02537(17) 0.73610(16) 0.6100(2) 0.0604(10) Uani 1 1 d .
H83 H 1.026697 0.707962 0.580300 0.073 Uiso 1 1 calc R
C84 C 0.97610(15) 0.73692(13) 0.65321(18) 0.0466(8) Uani 1 1 d .
C85 C 0.92808(14) 0.69015(12) 0.65007(15) 0.0365(6) Uani 1 1 d .
H85A H 0.895615 0.696976 0.680772 0.044 Uiso 1 1 calc R
H85B H 0.907635 0.689983 0.608526 0.044 Uiso 1 1 calc R
C86 C 0.95693(12) 0.63388(11) 0.66267(13) 0.0306(6) Uani 1 1 d .
C87 C 0.97586(13) 0.61296(12) 0.72214(14) 0.0338(6) Uani 1 1 d .
C88 C 1.00051(13) 0.55911(12) 0.71327(15) 0.0360(6) Uani 1 1 d .
C89 C 0.99765(13) 0.54766(12) 0.64777(15) 0.0369(6) Uani 1 1 d .
C90 C 0.97016(13) 0.59361(12) 0.61638(14) 0.0352(6) Uani 1 1 d .
C91 C 1.02619(16) 0.52139(14) 0.76443(17) 0.0477(8) Uani 1 1 d .
H91A H 1.050040 0.543265 0.795102 0.057 Uiso 1 1 calc R
H91B H 1.055511 0.495700 0.745718 0.057 Uiso 1 1 calc R
C92 C 0.97610(18) 0.48884(16) 0.79886(18) 0.0532(8) Uani 1 1 d .
H92A H 0.952479 0.466584 0.769109 0.080 Uiso 1 1 calc GR
H92B H 0.947842 0.513788 0.819238 0.080 Uiso 1 1 calc GR
H92C H 0.996353 0.465587 0.829978 0.080 Uiso 1 1 calc GR
C93 C 0.97128(17) 0.64293(15) 0.78361(15) 0.0467(7) Uani 1 1 d .
H93A H 0.983775 0.680936 0.777482 0.056 Uiso 1 1 calc R
H93B H 1.000959 0.626650 0.813962 0.056 Uiso 1 1 calc R
C94 C 0.9061(2) 0.64175(18) 0.8104(2) 0.0643(10) Uani 1 1 d .
H94A H 0.876049 0.655869 0.779700 0.096 Uiso 1 1 calc GR
H94B H 0.905500 0.664064 0.847761 0.096 Uiso 1 1 calc GR
H94C H 0.895180 0.604559 0.820813 0.096 Uiso 1 1 calc GR
C95 C 1.02012(17) 0.49526(14) 0.61762(19) 0.0513(8) Uani 1 1 d .
H95A H 1.057634 0.482546 0.640731 0.062 Uiso 1 1 calc R
H95B H 1.032582 0.503514 0.574869 0.062 Uiso 1 1 calc R
C96 C 0.9723(2) 0.44900(15) 0.61502(19) 0.0576(9) Uani 1 1 d .
H96A H 0.935963 0.460127 0.589970 0.086 Uiso 1 1 calc GR
H96B H 0.959448 0.440348 0.657030 0.086 Uiso 1 1 calc GR
H96C H 0.991177 0.417114 0.596405 0.086 Uiso 1 1 calc GR
C97 C 0.95568(17) 0.59720(16) 0.54674(15) 0.0476(8) Uani 1 1 d .
H97A H 0.987226 0.576029 0.524662 0.057 Uiso 1 1 calc R
H97B H 0.959789 0.635267 0.533686 0.057 Uiso 1 1 calc R
C98 C 0.8902(2) 0.57672(19) 0.52630(17) 0.0603(10) Uani 1 1 d .
H98A H 0.886802 0.576078 0.481017 0.091 Uiso 1 1 calc GR
H98B H 0.858454 0.600887 0.542547 0.091 Uiso 1 1 calc GR
H98C H 0.883870 0.540259 0.542442 0.091 Uiso 1 1 calc GR
C99 C 0.82494(19) 0.80809(17) 0.6463(2) 0.0619(10) Uani 1 1 d .
H99A H 0.858635 0.796559 0.619647 0.093 Uiso 1 1 calc GR
H99B H 0.798101 0.833737 0.623799 0.093 Uiso 1 1 calc GR
H99C H 0.800435 0.776640 0.658239 0.093 Uiso 1 1 calc GR
C100 C 0.85275(19) 0.83544(15) 0.7049(2) 0.0588(9) Uani 1 1 d .
H100 H 0.817194 0.844301 0.732067 0.071 Uiso 1 1 calc R
C101 C 0.8844(2) 0.88986(16) 0.6881(3) 0.0776(14) Uani 1 1 d .
H10A H 0.900856 0.907048 0.725941 0.116 Uiso 1 1 calc GR
H10B H 0.853781 0.913711 0.667955 0.116 Uiso 1 1 calc GR
H10C H 0.918510 0.883034 0.659961 0.116 Uiso 1 1 calc GR
C102 C 0.9827(5) 0.7928(3) 0.8541(4) 0.155(4) Uani 1 1 d .
H10D H 0.960900 0.764579 0.876741 0.233 Uiso 1 1 calc GR
H10E H 1.005369 0.816055 0.883597 0.233 Uiso 1 1 calc GR
H10F H 1.012048 0.776191 0.825944 0.233 Uiso 1 1 calc GR
C103 C 0.9345(4) 0.8272(2) 0.8162(3) 0.105(2) Uani 1 1 d .
H103 H 0.954352 0.860988 0.800881 0.126 Uiso 1 1 calc R
C104 C 0.8783(5) 0.8410(4) 0.8570(3) 0.164(4) Uani 1 1 d .
H10G H 0.848394 0.862946 0.833107 0.245 Uiso 1 1 calc GR
H10H H 0.892793 0.861128 0.893579 0.245 Uiso 1 1 calc GR
H10I H 0.858168 0.807556 0.870036 0.245 Uiso 1 1 calc GR

loop_
_atom_site_aniso_label
_atom_site_aniso_U_11
_atom_site_aniso_U_22
_atom_site_aniso_U_33
_atom_site_aniso_U_23
_atom_site_aniso_U_13
_atom_site_aniso_U_12
K1 0.0243(3) 0.1140(8) 0.0683(5) 0.0295(5) -0.0067(3) -0.0043(4)
K2 0.0247(3) 0.0497(4) 0.0536(4) 0.0012(3) 0.0060(3) -0.0009(3)
K3 0.0257(3) 0.0437(4) 0.0520(4) -0.0002(3) 0.0085(3) -0.0030(3)
K4 0.0246(3) 0.0472(4) 0.0579(4) 0.0010(3) 0.0043(3) -0.0005(3)
P1 0.0317(4) 0.0387(4) 0.0406(4) -0.0006(3) -0.0012(3) -0.0066(3)
P2 0.0385(5) 0.0469(5) 0.0745(6) 0.0036(4) 0.0213(4) -0.0008(4)
P3 0.0320(4) 0.0691(6) 0.0451(5) 0.0012(4) -0.0009(3) 0.0003(4)
P4 0.0693(6) 0.0407(5) 0.0634(6) -0.0131(4) -0.0162(5) 0.0120(4)
C1 0.0318(14) 0.0351(15) 0.0422(15) 0.0004(12) -0.0045(11) -0.0035(12)
C2 0.0421(18) 0.051(2) 0.067(2) 0.0187(17) -0.0128(16) -0.0051(15)
C3 0.043(2) 0.077(3) 0.075(3) 0.023(2) -0.0256(18) -0.0088(19)
C4 0.0394(18) 0.071(2) 0.056(2) 0.0067(17) -0.0131(15) -0.0189(17)
C5 0.0367(16) 0.0490(18) 0.0427(17) 0.0024(13) -0.0002(13) -0.0118(13)
C6 0.0335(14) 0.0372(15) 0.0303(13) -0.0026(11) 0.0014(11) -0.0037(12)
C7 0.0308(14) 0.0420(16) 0.0376(15) 0.0036(12) 0.0042(11) 0.0009(12)
C8 0.0255(13) 0.0463(16) 0.0316(14) 0.0012(12) -0.0005(10) 0.0015(12)
C9 0.0253(13) 0.0430(16) 0.0397(15) 0.0072(12) 0.0013(11) 0.0025(11)
C10 0.0211(13) 0.068(2) 0.0361(15) 0.0116(14) -0.0008(11) -0.0022(13)
C11 0.0379(17) 0.087(3) 0.0314(15) -0.0067(16) -0.0003(12) -0.0186(17)
C12 0.0299(15) 0.0540(19) 0.0478(17) -0.0077(14) 0.0008(12) -0.0130(13)
C13 0.0360(17) 0.088(3) 0.0480(19) 0.0265(18) 0.0025(14) -0.0044(17)
C14 0.053(2) 0.136(5) 0.075(3) 0.059(3) -0.004(2) 0.001(3)
C15 0.086(3) 0.133(5) 0.043(2) -0.026(2) 0.012(2) -0.055(3)
C16 0.104(4) 0.133(5) 0.092(4) -0.062(4) 0.050(3) -0.046(4)
C17 0.048(2) 0.060(2) 0.064(2) -0.0143(18) -0.0007(16) -0.0113(17)
C18 0.073(3) 0.071(3) 0.130(5) -0.007(3) 0.006(3) 0.003(3)
C19 0.053(2) 0.0438(18) 0.060(2) 0.0038(15) 0.0127(16) -0.0001(15)
C20 0.086(4) 0.054(3) 0.140(5) -0.013(3) 0.002(3) 0.017(3)
C21 0.067(3) 0.040(2) 0.105(3) -0.013(2) 0.020(2) -0.0023(18)
C22 0.0468(19) 0.0357(17) 0.067(2) -0.0007(15) 0.0026(16) -0.0069(14)
C23 0.066(3) 0.045(2) 0.086(3) -0.0056(19) 0.015(2) -0.0243(18)
C24 0.088(3) 0.060(2) 0.047(2) 0.0022(17) 0.0048(19) -0.007(2)
C25 0.0458(18) 0.0448(18) 0.0486(18) -0.0037(14) 0.0099(14) -0.0093(14)
C26 0.065(2) 0.050(2) 0.065(2) -0.0014(17) 0.0183(19) 0.0052(18)
C27 0.0344(17) 0.0475(19) 0.067(2) -0.0122(16) 0.0131(15) -0.0087(14)
C28 0.046(2) 0.055(2) 0.085(3) -0.0075(19) 0.0127(19) 0.0037(17)
C29 0.039(2) 0.062(2) 0.113(4) -0.020(2) 0.015(2) -0.0011(18)
C30 0.037(2) 0.072(3) 0.117(4) -0.040(3) 0.032(2) -0.0132(19)
C31 0.053(2) 0.062(2) 0.070(2) -0.0238(19) 0.0271(18) -0.0225(19)
C32 0.0368(17) 0.0500(19) 0.0567(19) -0.0173(15) 0.0126(14) -0.0158(14)
C33 0.0434(19) 0.068(2) 0.0470(18) -0.0055(16) 0.0035(14) -0.0192(17)
C34 0.0287(15) 0.064(2) 0.0378(16) 0.0009(14) 0.0024(12) -0.0109(14)
C35 0.0373(17) 0.074(2) 0.0369(16) 0.0008(15) 0.0046(13) -0.0115(16)
C36 0.0230(14) 0.067(2) 0.0449(17) 0.0133(15) 0.0008(12) -0.0039(14)
C37 0.0212(13) 0.0533(19) 0.0496(18) 0.0030(14) -0.0055(12) 0.0024(12)
C38 0.0223(13) 0.062(2) 0.0365(15) 0.0022(13) -0.0009(11) 0.0001(13)
C39 0.0363(18) 0.078(3) 0.064(2) 0.0232(19) 0.0014(15) -0.0096(17)
C40 0.054(3) 0.115(4) 0.094(3) 0.052(3) 0.000(2) 0.007(3)
C41 0.0422(19) 0.052(2) 0.077(3) -0.0003(18) -0.0064(17) 0.0065(16)
C42 0.073(3) 0.071(3) 0.103(4) -0.011(3) 0.000(3) 0.030(2)
C43 0.072(3) 0.103(4) 0.041(2) -0.006(2) 0.0123(18) -0.024(3)
C44 0.097(5) 0.251(10) 0.056(3) -0.036(4) -0.011(3) -0.037(5)
C45 0.0340(16) 0.070(2) 0.0355(16) 0.0012(14) 0.0022(12) 0.0044(15)
C46 0.054(2) 0.075(3) 0.0393(17) 0.0026(16) -0.0078(15) 0.0043(19)
C47 0.078(4) 0.090(4) 0.118(4) -0.020(3) -0.006(3) -0.028(3)
C48 0.048(2) 0.056(2) 0.125(4) -0.004(2) 0.026(2) -0.0143(19)
C49 0.086(4) 0.051(3) 0.201(7) -0.022(3) 0.016(4) -0.015(3)
C50 0.096(4) 0.105(4) 0.110(4) 0.039(3) 0.056(3) 0.012(3)
C51 0.073(3) 0.068(3) 0.083(3) 0.016(2) 0.030(2) 0.015(2)
C52 0.101(4) 0.104(4) 0.063(3) 0.013(3) 0.011(3) 0.039(3)
C53 0.0329(15) 0.060(2) 0.0389(16) 0.0094(14) 0.0026(12) 0.0044(14)
C54 0.048(2) 0.078(3) 0.0372(17) 0.0096(16) 0.0065(14) 0.0126(18)
C55 0.0409(19) 0.078(3) 0.051(2) 0.0205(18) 0.0118(15) 0.0175(18)
C56 0.0307(16) 0.070(2) 0.074(3) 0.037(2) 0.0070(16) 0.0061(16)
C57 0.0373(17) 0.0489(19) 0.056(2) 0.0179(15) -0.0049(14) 0.0022(14)
C58 0.0314(15) 0.0449(17) 0.0405(16) 0.0101(13) -0.0013(12) 0.0078(12)
C59 0.0368(16) 0.0477(18) 0.0435(17) 0.0015(13) 0.0004(13) 0.0081(13)
C60 0.0251(13) 0.0403(15) 0.0364(14) -0.0015(12) 0.0028(11) 0.0019(11)
C61 0.0226(12) 0.0360(15) 0.0375(14) -0.0027(11) 0.0061(10) -0.0008(11)
C62 0.0291(14) 0.0397(15) 0.0370(15) -0.0013(12) 0.0036(11) -0.0044(12)
C63 0.0233(13) 0.0372(15) 0.0398(15) 0.0020(11) 0.0043(11) -0.0021(11)
C64 0.0230(13) 0.0369(15) 0.0370(14) -0.0046(11) 0.0017(10) -0.0006(11)
C65 0.053(2) 0.055(2) 0.0435(18) -0.0045(15) -0.0039(14) -0.0067(16)
C66 0.078(3) 0.108(4) 0.055(2) -0.016(2) 0.007(2) -0.013(3)
C67 0.0307(15) 0.0417(17) 0.0532(18) 0.0046(13) 0.0014(13) 0.0030(12)
C68 0.060(3) 0.053(2) 0.100(3) 0.031(2) 0.007(2) -0.0048(19)
C69 0.0374(16) 0.0356(16) 0.059(2) -0.0062(14) 0.0053(14) -0.0011(13)
C70 0.050(2) 0.042(2) 0.104(3) -0.013(2) 0.016(2) 0.0080(16)
C71 0.0449(18) 0.0415(17) 0.0429(17) -0.0078(13) -0.0020(13) 0.0031(14)
C72 0.060(2) 0.056(2) 0.057(2) -0.0185(17) 0.0066(17) 0.0131(18)
C73 0.051(2) 0.075(3) 0.065(2) 0.009(2) 0.0036(17) 0.0152(19)
C74 0.0348(18) 0.087(3) 0.060(2) 0.003(2) -0.0097(15) 0.0066(18)
C75 0.093(4) 0.105(4) 0.048(2) 0.014(2) -0.012(2) 0.029(3)
C76 0.072(3) 0.076(3) 0.072(3) -0.013(2) -0.006(2) 0.000(2)
C77 0.050(2) 0.082(3) 0.057(2) -0.010(2) -0.0080(17) -0.002(2)
C78 0.064(3) 0.104(4) 0.110(4) -0.019(3) -0.019(3) -0.015(3)
C79 0.045(2) 0.0351(17) 0.096(3) -0.0031(17) -0.0238(19) 0.0022(15)
C80 0.063(3) 0.039(2) 0.150(5) -0.011(2) -0.035(3) -0.0015(19)
C81 0.040(2) 0.052(3) 0.194(6) 0.010(3) -0.017(3) -0.0141(19)
C82 0.049(2) 0.061(3) 0.140(5) 0.024(3) 0.003(3) -0.009(2)
C83 0.0343(18) 0.048(2) 0.099(3) 0.0135(19) 0.0000(18) -0.0040(15)
C84 0.0345(16) 0.0317(16) 0.073(2) 0.0057(14) -0.0100(15) 0.0010(12)
C85 0.0272(14) 0.0329(15) 0.0494(17) -0.0016(12) -0.0023(12) 0.0001(11)
C86 0.0215(12) 0.0318(14) 0.0385(14) -0.0025(11) 0.0022(10) -0.0007(10)
C87 0.0269(13) 0.0332(14) 0.0414(15) -0.0054(11) 0.0036(11) -0.0013(11)
C88 0.0220(13) 0.0318(14) 0.0544(18) 0.0025(12) 0.0053(11) 0.0032(11)
C89 0.0242(13) 0.0346(15) 0.0524(17) -0.0074(12) 0.0106(12) -0.0019(11)
C90 0.0277(14) 0.0383(15) 0.0399(15) -0.0047(12) 0.0105(11) -0.0047(11)
C91 0.0331(16) 0.0458(18) 0.064(2) 0.0084(15) -0.0003(14) 0.0064(14)
C92 0.053(2) 0.053(2) 0.054(2) 0.0139(16) 0.0087(16) 0.0053(16)
C93 0.0511(19) 0.0489(19) 0.0398(17) -0.0092(14) -0.0021(14) 0.0017(15)
C94 0.070(3) 0.065(2) 0.059(2) -0.0008(18) 0.0239(19) 0.002(2)
C95 0.0425(18) 0.0389(17) 0.073(2) -0.0104(16) 0.0211(16) 0.0012(14)
C96 0.068(3) 0.0397(18) 0.065(2) -0.0178(16) 0.0135(18) -0.0084(17)
C97 0.0469(19) 0.058(2) 0.0386(16) -0.0050(14) 0.0140(13) -0.0122(15)
C98 0.058(2) 0.080(3) 0.0430(19) 0.0013(18) -0.0019(16) -0.012(2)
C99 0.044(2) 0.053(2) 0.088(3) 0.0061(19) -0.0153(18) 0.0034(16)
C100 0.054(2) 0.0441(19) 0.078(3) -0.0069(17) -0.0026(18) 0.0171(16)
C101 0.076(3) 0.0358(19) 0.119(4) -0.004(2) -0.023(3) 0.0089(19)
C102 0.240(10) 0.089(4) 0.131(5) -0.046(4) -0.128(6) 0.041(5)
C103 0.145(6) 0.068(3) 0.099(4) -0.039(3) -0.056(4) 0.025(3)
C104 0.238(11) 0.162(8) 0.089(4) -0.074(5) -0.028(5) 0.068(7)

loop_
_atom_type_symbol
_atom_type_description
_atom_type_scat_dispersion_real
_atom_type_scat_dispersion_imag
_atom_type_scat_source
C C 0.0033 0.0016 'International Tables Vol C Tables 4.2.6.8 and 6.1.1.4'
H H 0.0000 0.0000 'International Tables Vol C Tables 4.2.6.8 and 6.1.1.4'
K K 0.2009 0.2494 'International Tables Vol C Tables 4.2.6.8 and 6.1.1.4'
P P 0.1023 0.0942 'International Tables Vol C Tables 4.2.6.8 and 6.1.1.4'

loop_
_geom_angle_atom_site_label_1
_geom_angle_atom_site_label_2
_geom_angle_atom_site_label_3
_geom_angle
_geom_angle_site_symmetry_1
_geom_angle_site_symmetry_3
C8 K1 C9 27.97(8) . .
C8 K1 C10 45.18(8) . .
C8 K1 C11 45.38(8) . .
C8 K1 C12 28.19(9) . .
C8 K1 C34 155.25(10) . .
C8 K1 C35 138.63(9) . .
C8 K1 C36 137.58(9) . .
C8 K1 C37 152.66(10) . .
C8 K1 C38 175.77(9) . .
C9 K1 C10 27.26(8) . .
C9 K1 C11 44.74(9) . .
C9 K1 C35 136.99(10) . .
C9 K1 C36 155.08(9) . .
C9 K1 C37 177.60(9) . .
C11 K1 C10 26.45(10) . .
C11 K1 C36 153.73(11) . .
C12 K1 C9 45.84(9) . .
C12 K1 C10 44.87(9) . .
C12 K1 C11 27.55(10) . .
C12 K1 C34 175.05(9) . .
C12 K1 C35 156.77(10) . .
C12 K1 C36 136.99(10) . .
C12 K1 C37 133.28(10) . .
C34 K1 C9 134.82(10) . .
C34 K1 C10 132.60(10) . .
C34 K1 C11 147.94(10) . .
C34 K1 C35 27.66(9) . .
C34 K1 C36 45.32(9) . .
C34 K1 C37 45.79(9) . .
C35 K1 C10 152.35(11) . .
C35 K1 C11 175.54(10) . .
C35 K1 C36 27.01(10) . .
C36 K1 C10 177.22(9) . .
C37 K1 C10 150.35(9) . .
C37 K1 C11 133.19(10) . .
C37 K1 C35 44.95(9) . .
C37 K1 C36 27.32(9) . .
C38 K1 C9 151.27(9) . .
C38 K1 C10 131.84(9) . .
C38 K1 C11 130.44(9) . .
C38 K1 C12 148.02(10) . .
C38 K1 C34 28.27(9) . .
C38 K1 C35 45.58(9) . .
C38 K1 C36 45.38(8) . .
C38 K1 C37 27.75(9) . .
C34 K2 C35 26.77(8) . .
C34 K2 C60 164.09(9) . .
C34 K2 C61 139.82(9) . .
C35 K2 C60 149.25(8) . .
C35 K2 C61 125.33(8) . .
C36 K2 C34 44.02(9) . .
C36 K2 C35 26.56(10) . .
C36 K2 C60 143.63(8) . .
C36 K2 C61 131.89(8) . .
C37 K2 C34 44.38(9) . .
C37 K2 C35 44.12(10) . .
C37 K2 C36 26.99(9) . .
C37 K2 C38 27.03(9) . .
C37 K2 C60 150.83(9) . .
C37 K2 C61 155.93(9) . .
C38 K2 C34 27.04(9) . .
C38 K2 C35 44.14(8) . .
C38 K2 C36 44.21(8) . .
C38 K2 C60 166.31(8) . .
C38 K2 C61 166.84(8) . .
C61 K2 C60 25.90(7) . .
C62 K2 C34 128.84(8) . .
C62 K2 C35 105.80(8) . .
C62 K2 C36 106.03(8) . .
C62 K2 C37 129.56(9) . .
C62 K2 C38 148.89(8) . .
C62 K2 C60 43.60(8) . .
C62 K2 C61 26.49(8) . .
C62 K2 C64 44.80(8) . .
C63 K2 C34 138.85(9) . .
C63 K2 C35 112.09(9) . .
C63 K2 C36 99.59(8) . .
C63 K2 C37 114.31(9) . .
C63 K2 C38 141.05(9) . .
C63 K2 C60 44.04(8) . .
C63 K2 C61 44.12(8) . .
C63 K2 C62 27.66(8) . .
C63 K2 C64 27.39(8) . .
C64 K2 C34 164.32(9) . .
C64 K2 C35 138.52(9) . .
C64 K2 C36 120.54(9) . .
C64 K2 C37 124.59(9) . .
C64 K2 C38 148.41(9) . .
C64 K2 C60 26.60(8) . .
C64 K2 C61 43.67(7) . .
C60 K3 C61 26.51(8) . .
C60 K3 C62 43.74(8) . .
C60 K3 C86 148.71(8) . .
C60 K3 C89 151.85(8) . .
C60 K3 C90 174.30(8) . .
C61 K3 C89 147.14(8) . .
C61 K3 C90 159.08(8) . .
C62 K3 C61 26.43(8) . .
C62 K3 C89 152.59(8) . .
C62 K3 C90 141.33(8) . .
C63 K3 C60 44.19(8) . .
C63 K3 C61 43.87(8) . .
C63 K3 C62 26.81(8) . .
C63 K3 C86 125.11(8) . .
C63 K3 C88 159.22(8) . .
C63 K3 C89 163.96(8) . .
C63 K3 C90 137.99(8) . .
C64 K3 C60 27.11(8) . .
C64 K3 C61 44.00(7) . .
C64 K3 C62 44.05(8) . .
C64 K3 C63 26.93(8) . .
C64 K3 C86 126.80(8) . .
C64 K3 C88 137.23(8) . .
C64 K3 C89 163.34(8) . .
C64 K3 C90 151.21(8) . .
C86 K3 C61 168.97(8) . .
C86 K3 C62 144.42(8) . .
C86 K3 C89 43.55(7) . .
C86 K3 C90 26.56(7) . .
C87 K3 C60 130.46(8) . .
C87 K3 C61 156.14(8) . .
C87 K3 C62 160.54(8) . .
C87 K3 C63 133.78(8) . .
C87 K3 C64 120.44(8) . .
C87 K3 C86 26.82(8) . .
C87 K3 C88 27.18(8) . .
C87 K3 C89 43.84(8) . .
C87 K3 C90 43.84(8) . .
C88 K3 C60 131.79(8) . .
C88 K3 C61 145.48(8) . .
C88 K3 C62 171.16(8) . .
C88 K3 C86 44.17(8) . .
C88 K3 C89 26.52(8) . .
C88 K3 C90 43.72(8) . .
C90 K3 C89 26.27(8) . .
C5 K4 C16 139.96(10) 1_655 1_655
C8 K4 C5 57.19(8) 1_655 1_655
C8 K4 C12 26.62(8) 1_655 1_655
C8 K4 C16 87.53(11) 1_655 1_655
C8 K4 C86 163.94(8) 1_655 .
C8 K4 C90 138.47(8) 1_655 .
C9 K4 C5 70.52(8) 1_655 1_655
C9 K4 C8 26.79(8) 1_655 1_655
C9 K4 C11 43.71(9) 1_655 1_655
C9 K4 C12 43.82(9) 1_655 1_655
C9 K4 C16 86.29(13) 1_655 1_655
C9 K4 C86 146.94(8) 1_655 .
C9 K4 C89 103.58(8) 1_655 .
C9 K4 C90 123.98(8) 1_655 .
C10 K4 C5 96.58(8) 1_655 1_655
C10 K4 C8 43.71(8) 1_655 1_655
C10 K4 C9 26.75(8) 1_655 1_655
C10 K4 C11 26.13(10) 1_655 1_655
C10 K4 C12 43.39(9) 1_655 1_655
C10 K4 C16 61.25(14) 1_655 1_655
C10 K4 C86 141.72(8) 1_655 .
C10 K4 C89 105.91(9) 1_655 .
C10 K4 C90 131.79(9) 1_655 .
C11 K4 C5 100.54(8) 1_655 1_655
C11 K4 C8 43.76(8) 1_655 1_655
C11 K4 C12 26.63(9) 1_655 1_655
C11 K4 C16 44.85(12) 1_655 1_655
C11 K4 C86 150.39(8) 1_655 .
C11 K4 C90 155.77(10) 1_655 .
C12 K4 C5 77.22(8) 1_655 1_655
C12 K4 C16 63.76(11) 1_655 1_655
C12 K4 C86 168.47(8) 1_655 .
C12 K4 C90 165.08(8) 1_655 .
C86 K4 C5 108.94(8) . 1_655
C86 K4 C16 108.14(11) . 1_655
C86 K4 C90 26.03(7) . .
C87 K4 C5 133.51(8) . 1_655
C87 K4 C8 160.73(8) . 1_655
C87 K4 C9 134.41(8) . 1_655
C87 K4 C10 118.00(8) . 1_655
C87 K4 C11 124.41(9) . 1_655
C87 K4 C12 149.25(9) . 1_655
C87 K4 C16 85.99(11) . 1_655
C87 K4 C86 26.40(8) . .
C87 K4 C89 44.27(8) . .
C87 K4 C90 43.41(7) . .
C88 K4 C5 126.13(8) . 1_655
C88 K4 C8 134.99(8) . 1_655
C88 K4 C9 108.23(8) . 1_655
C88 K4 C10 97.97(8) . 1_655
C88 K4 C11 114.42(9) . 1_655
C88 K4 C12 140.13(9) . 1_655
C88 K4 C16 91.53(11) . 1_655
C88 K4 C86 43.90(8) . .
C88 K4 C87 27.42(8) . .
C88 K4 C89 26.99(8) . .
C88 K4 C90 43.64(8) . .
C89 K4 C5 99.23(8) . 1_655
C89 K4 C8 126.10(8) . 1_655
C89 K4 C11 129.68(10) . 1_655
C89 K4 C12 146.89(9) . 1_655
C89 K4 C16 118.14(11) . 1_655
C89 K4 C86 43.36(7) . .
C89 K4 C90 26.21(8) . .
C90 K4 C5 90.60(8) . 1_655
C90 K4 C16 129.31(10) . 1_655
C1 P1 C22 103.25(15) . .
C1 P1 C25 101.24(15) . .
C22 P1 C25 101.92(16) . .
C27 P2 C48 101.43(18) . .
C51 P2 C27 103.3(2) . .
C51 P2 C48 102.5(2) . .
C53 P3 C74 100.73(17) . .
C53 P3 C77 103.91(18) . .
C77 P3 C74 103.93(19) . .
C79 P4 C100 101.08(19) . .
C79 P4 C103 103.0(3) . .
C100 P4 C103 102.2(2) . .
C2 C1 P1 121.4(2) . .
C2 C1 C6 118.1(3) . .
C6 C1 P1 120.4(2) . .
C1 C2 H2 119.0 . .
C3 C2 C1 122.1(3) . .
C3 C2 H2 119.0 . .
C2 C3 H3 120.1 . .
C2 C3 C4 119.8(3) . .
C4 C3 H3 120.1 . .
C3 C4 H4 120.4 . .
C5 C4 C3 119.2(3) . .
C5 C4 H4 120.4 . .
K4 C5 H5 56.1 1_455 .
C4 C5 K4 108.1(2) . 1_455
C4 C5 H5 118.9 . .
C4 C5 C6 122.1(3) . .
C6 C5 K4 103.25(19) . 1_455
C6 C5 H5 118.9 . .
C1 C6 C7 123.1(3) . .
C5 C6 C1 118.6(3) . .
C5 C6 C7 118.2(3) . .
C6 C7 H7A 108.2 . .
C6 C7 H7B 108.2 . .
H7A C7 H7B 107.4 . .
C8 C7 C6 116.3(2) . .
C8 C7 H7A 108.2 . .
C8 C7 H7B 108.2 . .
K1 C8 K4 135.79(10) . 1_455
C7 C8 K1 105.74(17) . .
C7 C8 K4 118.47(17) . 1_455
C9 C8 K1 78.55(16) . .
C9 C8 K4 76.01(16) . 1_455
C9 C8 C7 126.4(3) . .
C12 C8 K1 76.72(18) . .
C12 C8 K4 77.51(17) . 1_455
C12 C8 C7 125.4(3) . .
C12 C8 C9 107.9(3) . .
K1 C9 K4 133.53(11) . 1_455
C8 C9 K1 73.48(16) . .
C8 C9 K4 77.19(16) . 1_455
C8 C9 C19 126.3(3) . .
C10 C9 K1 78.71(16) . .
C10 C9 K4 76.53(17) . 1_455
C10 C9 C8 107.2(3) . .
C10 C9 C19 126.5(3) . .
C19 C9 K1 115.1(2) . .
C19 C9 K4 111.3(2) . 1_455
K1 C10 K4 131.09(11) . 1_455
C9 C10 K1 74.03(16) . .
C9 C10 K4 76.72(16) . 1_455
C9 C10 C13 125.6(3) . .
C11 C10 K1 76.43(19) . .
C11 C10 K4 77.3(2) . 1_455
C11 C10 C9 109.1(3) . .
C11 C10 C13 125.1(3) . .
C13 C10 K1 111.8(2) . .
C13 C10 K4 117.11(19) . 1_455
K1 C11 K4 131.07(11) . 1_455
C10 C11 K1 77.1(2) . .
C10 C11 K4 76.57(18) . 1_455
C10 C11 C12 108.5(3) . .
C10 C11 C15 126.0(4) . .
C12 C11 K1 72.5(2) . .
C12 C11 K4 77.83(19) . 1_455
C12 C11 C15 125.5(4) . .
C15 C11 K1 118.5(3) . .
C15 C11 K4 110.4(3) . 1_455
K1 C12 K4 133.88(12) . 1_455
C8 C12 K1 75.09(18) . .
C8 C12 K4 75.87(16) . 1_455
C8 C12 C17 126.2(3) . .
C11 C12 K1 79.9(2) . .
C11 C12 K4 75.54(18) . 1_455
C11 C12 C8 107.4(3) . .
C11 C12 C17 126.2(3) . .
C17 C12 K1 107.2(2) . .
C17 C12 K4 118.8(2) . 1_455
C10 C13 H13A 109.1 . .
C10 C13 H13B 109.1 . .
C10 C13 C14 112.5(3) . .
H13A C13 H13B 107.8 . .
C14 C13 H13A 109.1 . .
C14 C13 H13B 109.1 . .
C13 C14 H14A 109.5 . .
C13 C14 H14B 109.5 . .
C13 C14 H14C 109.5 . .
H14A C14 H14B 109.5 . .
H14A C14 H14C 109.5 . .
H14B C14 H14C 109.5 . .
C11 C15 H15A 109.0 . .
C11 C15 H15B 109.0 . .
C11 C15 C16 112.9(4) . .
H15A C15 H15B 107.8 . .
C16 C15 H15A 109.0 . .
C16 C15 H15B 109.0 . .
K4 C16 H16A 54.1 1_455 .
K4 C16 H16B 68.7 1_455 .
K4 C16 H16C 157.7 1_455 .
C15 C16 K4 91.5(3) . 1_455
C15 C16 H16A 109.5 . .
C15 C16 H16B 109.5 . .
C15 C16 H16C 109.5 . .
H16A C16 H16B 109.5 . .
H16A C16 H16C 109.5 . .
H16B C16 H16C 109.5 . .
C12 C17 H17A 108.8 . .
C12 C17 H17B 108.8 . .
C12 C17 C18 113.8(4) . .
H17A C17 H17B 107.7 . .
C18 C17 H17A 108.8 . .
C18 C17 H17B 108.8 . .
C17 C18 H18A 109.5 . .
C17 C18 H18B 109.5 . .
C17 C18 H18C 109.5 . .
H18A C18 H18B 109.5 . .
H18A C18 H18C 109.5 . .
H18B C18 H18C 109.5 . .
C9 C19 H19A 108.3 . .
C9 C19 H19B 108.3 . .
H19A C19 H19B 107.4 . .
C20 C19 C9 115.9(4) . .
C20 C19 H19A 108.3 . .
C20 C19 H19B 108.3 . .
C19 C20 H20A 109.5 . .
C19 C20 H20B 109.5 . .
C19 C20 H20C 109.5 . .
H20A C20 H20B 109.5 . .
H20A C20 H20C 109.5 . .
H20B C20 H20C 109.5 . .
H21A C21 H21B 109.5 . .
H21A C21 H21C 109.5 . .
H21B C21 H21C 109.5 . .
C22 C21 H21A 109.5 . .
C22 C21 H21B 109.5 . .
C22 C21 H21C 109.5 . .
P1 C22 H22 109.4 . .
C21 C22 P1 109.9(3) . .
C21 C22 H22 109.4 . .
C21 C22 C23 110.2(3) . .
C23 C22 P1 108.5(3) . .
C23 C22 H22 109.4 . .
C22 C23 H23A 109.5 . .
C22 C23 H23B 109.5 . .
C22 C23 H23C 109.5 . .
H23A C23 H23B 109.5 . .
H23A C23 H23C 109.5 . .
H23B C23 H23C 109.5 . .
H24A C24 H24B 109.5 . .
H24A C24 H24C 109.5 . .
H24B C24 H24C 109.5 . .
C25 C24 H24A 109.5 . .
C25 C24 H24B 109.5 . .
C25 C24 H24C 109.5 . .
P1 C25 H25 106.4 . .
C24 C25 P1 116.6(3) . .
C24 C25 H25 106.4 . .
C24 C25 C26 110.4(3) . .
C26 C25 P1 110.0(2) . .
C26 C25 H25 106.4 . .
C25 C26 H26A 109.5 . .
C25 C26 H26B 109.5 . .
C25 C26 H26C 109.5 . .
H26A C26 H26B 109.5 . .
H26A C26 H26C 109.5 . .
H26B C26 H26C 109.5 . .
C28 C27 P2 121.7(3) . .
C28 C27 C32 119.0(3) . .
C32 C27 P2 119.3(3) . .
C27 C28 H28 118.8 . .
C29 C28 C27 122.4(4) . .
C29 C28 H28 118.8 . .
C28 C29 H29 120.7 . .
C28 C29 C30 118.6(4) . .
C30 C29 H29 120.7 . .
C29 C30 H30 119.8 . .
C31 C30 C29 120.4(4) . .
C31 C30 H30 119.8 . .
C30 C31 H31 118.8 . .
C30 C31 C32 122.5(4) . .
C32 C31 H31 118.8 . .
C27 C32 C31 117.1(4) . .
C27 C32 C33 124.3(3) . .
C31 C32 C33 118.6(3) . .
C32 C33 H33A 108.3 . .
C32 C33 H33B 108.3 . .
H33A C33 H33B 107.4 . .
C34 C33 C32 116.1(3) . .
C34 C33 H33A 108.3 . .
C34 C33 H33B 108.3 . .
K1 C34 K2 133.30(13) . .
C33 C34 K1 110.9(2) . .
C33 C34 K2 115.5(2) . .
C35 C34 K1 79.3(2) . .
C35 C34 K2 76.92(18) . .
C35 C34 C33 127.3(3) . .
C35 C34 C38 107.3(3) . .
C38 C34 K1 74.83(19) . .
C38 C34 K2 74.81(16) . .
C38 C34 C33 125.4(3) . .
K1 C35 K2 129.65(12) . .
C34 C35 K1 73.1(2) . .
C34 C35 K2 76.31(18) . .
C34 C35 C43 126.0(4) . .
C36 C35 K1 77.0(2) . .
C36 C35 K2 75.98(18) . .
C36 C35 C34 108.4(3) . .
C36 C35 C43 125.6(3) . .
C43 C35 K1 115.0(3) . .
C43 C35 K2 115.3(3) . .
K1 C36 K2 129.87(11) . .
C35 C36 K1 75.97(19) . .
C35 C36 K2 77.5(2) . .
C35 C36 C37 108.1(3) . .
C35 C36 C39 126.1(3) . .
C37 C36 K1 74.32(16) . .
C37 C36 K2 74.70(17) . .
C37 C36 C39 125.8(4) . .
C39 C36 K1 114.4(2) . .
C39 C36 K2 115.6(2) . .
K1 C37 K2 134.01(12) . .
C36 C37 K1 78.36(17) . .
C36 C37 K2 78.31(18) . .
C36 C37 C41 126.4(3) . .
C38 C37 K1 73.45(16) . .
C38 C37 K2 77.04(17) . .
C38 C37 C36 108.1(3) . .
C38 C37 C41 125.5(3) . .
C41 C37 K1 112.6(2) . .
C41 C37 K2 113.2(2) . .
K1 C38 K2 136.51(11) . .
C34 C38 K1 76.90(18) . .
C34 C38 K2 78.15(17) . .
C34 C38 C45 125.7(3) . .
C37 C38 K1 78.80(17) . .
C37 C38 K2 75.94(17) . .
C37 C38 C34 108.1(3) . .
C37 C38 C45 126.2(3) . .
C45 C38 K1 110.77(19) . .
C45 C38 K2 112.71(19) . .
C36 C39 H39A 108.5 . .
C36 C39 H39B 108.5 . .
C36 C39 C40 114.9(3) . .
H39A C39 H39B 107.5 . .
C40 C39 H39A 108.5 . .
C40 C39 H39B 108.5 . .
C39 C40 H40A 109.5 . .
C39 C40 H40B 109.5 . .
C39 C40 H40C 109.5 . .
H40A C40 H40B 109.5 . .
H40A C40 H40C 109.5 . .
H40B C40 H40C 109.5 . .
C37 C41 H41A 108.5 . .
C37 C41 H41B 108.5 . .
C37 C41 C42 115.0(3) . .
H41A C41 H41B 107.5 . .
C42 C41 H41A 108.5 . .
C42 C41 H41B 108.5 . .
C41 C42 H42A 109.5 . .
C41 C42 H42B 109.5 . .
C41 C42 H42C 109.5 . .
H42A C42 H42B 109.5 . .
H42A C42 H42C 109.5 . .
H42B C42 H42C 109.5 . .
C35 C43 H43A 108.5 . .
C35 C43 H43B 108.5 . .
C35 C43 C44 115.2(5) . .
H43A C43 H43B 107.5 . .
C44 C43 H43A 108.5 . .
C44 C43 H43B 108.5 . .
C43 C44 H44A 109.5 . .
C43 C44 H44B 109.5 . .
C43 C44 H44C 109.5 . .
H44A C44 H44B 109.5 . .
H44A C44 H44C 109.5 . .
H44B C44 H44C 109.5 . .
C38 C45 H45A 108.9 . .
C38 C45 H45B 108.9 . .
C38 C45 C46 113.4(3) . .
H45A C45 H45B 107.7 . .
C46 C45 H45A 108.9 . .
C46 C45 H45B 108.9 . .
C45 C46 H46A 109.5 . .
C45 C46 H46B 109.5 . .
C45 C46 H46C 109.5 . .
H46A C46 H46B 109.5 . .
H46A C46 H46C 109.5 . .
H46B C46 H46C 109.5 . .
H47A C47 H47B 109.5 . .
H47A C47 H47C 109.5 . .
H47B C47 H47C 109.5 . .
C48 C47 H47A 109.5 . .
C48 C47 H47B 109.5 . .
C48 C47 H47C 109.5 . .
P2 C48 H48 106.1 . .
C47 C48 P2 111.2(3) . .
C47 C48 H48 106.1 . .
C47 C48 C49 111.4(5) . .
C49 C48 P2 115.1(4) . .
C49 C48 H48 106.1 . .
C48 C49 H49A 109.5 . .
C48 C49 H49B 109.5 . .
C48 C49 H49C 109.5 . .
H49A C49 H49B 109.5 . .
H49A C49 H49C 109.5 . .
H49B C49 H49C 109.5 . .
H50A C50 H50B 109.5 . .
H50A C50 H50C 109.5 . .
H50B C50 H50C 109.5 . .
C51 C50 H50A 109.5 . .
C51 C50 H50B 109.5 . .
C51 C50 H50C 109.5 . .
P2 C51 H51 109.6 . .
C50 C51 P2 107.9(4) . .
C50 C51 H51 109.6 . .
C52 C51 P2 110.0(3) . .
C52 C51 C50 110.2(5) . .
C52 C51 H51 109.6 . .
C51 C52 H52A 109.5 . .
C51 C52 H52B 109.5 . .
C51 C52 H52C 109.5 . .
H52A C52 H52B 109.5 . .
H52A C52 H52C 109.5 . .
H52B C52 H52C 109.5 . .
C54 C53 P3 122.4(3) . .
C54 C53 C58 118.7(3) . .
C58 C53 P3 118.9(2) . .
C53 C54 H54 119.1 . .
C55 C54 C53 121.9(4) . .
C55 C54 H54 119.1 . .
C54 C55 H55 120.2 . .
C56 C55 C54 119.6(3) . .
C56 C55 H55 120.2 . .
C55 C56 H56 119.8 . .
C55 C56 C57 120.4(3) . .
C57 C56 H56 119.8 . .
C56 C57 H57 119.6 . .
C56 C57 C58 120.7(4) . .
C58 C57 H57 119.6 . .
C53 C58 C59 122.9(3) . .
C57 C58 C53 118.7(3) . .
C57 C58 C59 118.4(3) . .
C58 C59 H59A 108.3 . .
C58 C59 H59B 108.3 . .
H59A C59 H59B 107.4 . .
C60 C59 C58 115.9(3) . .
C60 C59 H59A 108.3 . .
C60 C59 H59B 108.3 . .
K3 C60 K2 129.42(10) . .
C59 C60 K2 120.96(19) . .
C59 C60 K3 109.32(18) . .
C61 C60 K2 76.94(16) . .
C61 C60 K3 78.60(16) . .
C61 C60 C59 125.6(3) . .
C61 C60 C64 108.1(2) . .
C64 C60 K2 71.41(15) . .
C64 C60 K3 75.27(16) . .
C64 C60 C59 126.1(3) . .
K3 C61 K2 127.74(10) . .
C60 C61 K2 77.16(15) . .
C60 C61 K3 74.89(16) . .
C60 C61 C62 108.2(3) . .
C60 C61 C69 125.8(3) . .
C62 C61 K2 71.42(15) . .
C62 C61 K3 76.73(16) . .
C62 C61 C69 125.9(3) . .
C69 C61 K2 119.70(18) . .
C69 C61 K3 112.50(18) . .
K2 C62 K3 133.24(10) . .
C61 C62 K2 82.09(16) . .
C61 C62 K3 76.84(16) . .
C61 C62 C63 107.7(2) . .
C61 C62 C65 126.4(3) . .
C63 C62 K2 73.26(15) . .
C63 C62 K3 74.19(16) . .
C63 C62 C65 125.7(3) . .
C65 C62 K2 106.8(2) . .
C65 C62 K3 119.4(2) . .
K2 C63 K3 139.67(11) . .
C62 C63 K2 79.08(16) . .
C62 C63 K3 78.99(16) . .
C62 C63 C67 126.2(3) . .
C64 C63 K2 79.37(16) . .
C64 C63 K3 75.97(16) . .
C64 C63 C62 108.2(3) . .
C64 C63 C67 125.6(3) . .
C67 C63 K2 108.18(18) . .
C67 C63 K3 112.10(18) . .
K2 C64 K3 136.53(10) . .
C60 C64 K2 81.99(16) . .
C60 C64 K3 77.62(16) . .
C60 C64 C71 127.0(3) . .
C63 C64 K2 73.25(15) . .
C63 C64 K3 77.10(15) . .
C63 C64 C60 107.8(2) . .
C63 C64 C71 125.1(3) . .
C71 C64 K2 108.32(18) . .
C71 C64 K3 114.66(19) . .
C62 C65 H65A 108.3 . .
C62 C65 H65B 108.3 . .
H65A C65 H65B 107.4 . .
C66 C65 C62 115.7(3) . .
C66 C65 H65A 108.3 . .
C66 C65 H65B 108.3 . .
C65 C66 H66A 109.5 . .
C65 C66 H66B 109.5 . .
C65 C66 H66C 109.5 . .
H66A C66 H66B 109.5 . .
H66A C66 H66C 109.5 . .
H66B C66 H66C 109.5 . .
C63 C67 H67A 108.8 . .
C63 C67 H67B 108.8 . .
C63 C67 C68 114.0(3) . .
H67A C67 H67B 107.7 . .
C68 C67 H67A 108.8 . .
C68 C67 H67B 108.8 . .
C67 C68 H68A 109.5 . .
C67 C68 H68B 109.5 . .
C67 C68 H68C 109.5 . .
H68A C68 H68B 109.5 . .
H68A C68 H68C 109.5 . .
H68B C68 H68C 109.5 . .
C61 C69 H69A 108.7 . .
C61 C69 H69B 108.7 . .
C61 C69 C70 114.3(3) . .
H69A C69 H69B 107.6 . .
C70 C69 H69A 108.7 . .
C70 C69 H69B 108.7 . .
C69 C70 H70A 109.5 . .
C69 C70 H70B 109.5 . .
C69 C70 H70C 109.5 . .
H70A C70 H70B 109.5 . .
H70A C70 H70C 109.5 . .
H70B C70 H70C 109.5 . .
C64 C71 H71A 108.7 . .
C64 C71 H71B 108.7 . .
C64 C71 C72 114.1(3) . .
H71A C71 H71B 107.6 . .
C72 C71 H71A 108.7 . .
C72 C71 H71B 108.7 . .
C71 C72 H72A 109.5 . .
C71 C72 H72B 109.5 . .
C71 C72 H72C 109.5 . .
H72A C72 H72B 109.5 . .
H72A C72 H72C 109.5 . .
H72B C72 H72C 109.5 . .
H73A C73 H73B 109.5 . .
H73A C73 H73C 109.5 . .
H73B C73 H73C 109.5 . .
C74 C73 H73A 109.5 . .
C74 C73 H73B 109.5 . .
C74 C73 H73C 109.5 . .
P3 C74 H74 106.4 . .
C73 C74 P3 109.4(3) . .
C73 C74 H74 106.4 . .
C73 C74 C75 111.4(4) . .
C75 C74 P3 116.1(3) . .
C75 C74 H74 106.4 . .
C74 C75 H75A 109.5 . .
C74 C75 H75B 109.5 . .
C74 C75 H75C 109.5 . .
H75A C75 H75B 109.5 . .
H75A C75 H75C 109.5 . .
H75B C75 H75C 109.5 . .
H76A C76 H76B 109.5 . .
H76A C76 H76C 109.5 . .
H76B C76 H76C 109.5 . .
C77 C76 H76A 109.5 . .
C77 C76 H76B 109.5 . .
C77 C76 H76C 109.5 . .
P3 C77 H77 109.1 . .
C76 C77 P3 109.2(3) . .
C76 C77 H77 109.1 . .
C78 C77 P3 108.3(3) . .
C78 C77 C76 111.9(4) . .
C78 C77 H77 109.1 . .
C77 C78 H78A 109.5 . .
C77 C78 H78B 109.5 . .
C77 C78 H78C 109.5 . .
H78A C78 H78B 109.5 . .
H78A C78 H78C 109.5 . .
H78B C78 H78C 109.5 . .
C80 C79 P4 123.8(4) . .
C84 C79 P4 119.1(3) . .
C84 C79 C80 117.1(4) . .
C79 C80 H80 118.8 . .
C81 C80 C79 122.4(5) . .
C81 C80 H80 118.8 . .
C80 C81 H81 119.7 . .
C82 C81 C80 120.6(4) . .
C82 C81 H81 119.7 . .
C81 C82 H82 120.5 . .
C81 C82 C83 119.0(5) . .
C83 C82 H82 120.5 . .
C82 C83 H83 119.2 . .
C82 C83 C84 121.7(4) . .
C84 C83 H83 119.2 . .
C79 C84 C85 123.3(3) . .
C83 C84 C79 119.1(3) . .
C83 C84 C85 117.6(3) . .
C84 C85 H85A 108.8 . .
C84 C85 H85B 108.8 . .
H85A C85 H85B 107.7 . .
C86 C85 C84 113.7(2) . .
C86 C85 H85A 108.8 . .
C86 C85 H85B 108.8 . .
K3 C86 K4 131.58(9) . .
C85 C86 K3 112.89(17) . .
C85 C86 K4 115.07(17) . .
C87 C86 K3 75.03(16) . .
C87 C86 K4 72.18(15) . .
C87 C86 C85 125.9(3) . .
C87 C86 C90 108.3(3) . .
C90 C86 K3 79.22(16) . .
C90 C86 K4 78.41(16) . .
C90 C86 C85 125.8(3) . .
K3 C87 K4 138.66(10) . .
C86 C87 K3 78.14(16) . .
C86 C87 K4 81.42(16) . .
C86 C87 C88 108.1(2) . .
C86 C87 C93 125.4(3) . .
C88 C87 K3 77.50(16) . .
C88 C87 K4 75.31(16) . .
C88 C87 C93 126.5(3) . .
C93 C87 K3 111.61(19) . .
C93 C87 K4 109.54(19) . .
K4 C88 K3 138.52(11) . .
C87 C88 K3 75.32(16) . .
C87 C88 K4 77.27(16) . .
C87 C88 C91 126.1(3) . .
C89 C88 K3 79.82(16) . .
C89 C88 K4 79.59(16) . .
C89 C88 C87 107.7(3) . .
C89 C88 C91 126.2(3) . .
C91 C88 K3 112.19(19) . .
C91 C88 K4 109.06(19) . .
K4 C89 K3 131.44(10) . .
C88 C89 K3 73.66(15) . .
C88 C89 K4 73.42(16) . .
C88 C89 C90 108.2(2) . .
C88 C89 C95 125.2(3) . .
C90 C89 K3 76.75(16) . .
C90 C89 K4 80.82(17) . .
C90 C89 C95 126.6(3) . .
C95 C89 K3 115.67(19) . .
C95 C89 K4 112.34(19) . .
K3 C90 K4 127.68(10) . .
C86 C90 K3 74.21(15) . .
C86 C90 K4 75.56(16) . .
C86 C90 C97 126.9(3) . .
C89 C90 K3 76.99(16) . .
C89 C90 K4 72.97(16) . .
C89 C90 C86 107.7(3) . .
C89 C90 C97 125.3(3) . .
C97 C90 K3 113.18(18) . .
C97 C90 K4 119.13(18) . .
C88 C91 H91A 108.6 . .
C88 C91 H91B 108.6 . .
C88 C91 C92 114.8(3) . .
H91A C91 H91B 107.5 . .
C92 C91 H91A 108.6 . .
C92 C91 H91B 108.6 . .
C91 C92 H92A 109.5 . .
C91 C92 H92B 109.5 . .
C91 C92 H92C 109.5 . .
H92A C92 H92B 109.5 . .
H92A C92 H92C 109.5 . .
H92B C92 H92C 109.5 . .
C87 C93 H93A 108.9 . .
C87 C93 H93B 108.9 . .
C87 C93 C94 113.5(3) . .
H93A C93 H93B 107.7 . .
C94 C93 H93A 108.9 . .
C94 C93 H93B 108.9 . .
C93 C94 H94A 109.5 . .
C93 C94 H94B 109.5 . .
C93 C94 H94C 109.5 . .
H94A C94 H94B 109.5 . .
H94A C94 H94C 109.5 . .
H94B C94 H94C 109.5 . .
C89 C95 H95A 108.4 . .
C89 C95 H95B 108.4 . .
C89 C95 C96 115.4(3) . .
H95A C95 H95B 107.5 . .
C96 C95 H95A 108.4 . .
C96 C95 H95B 108.4 . .
C95 C96 H96A 109.5 . .
C95 C96 H96B 109.5 . .
C95 C96 H96C 109.5 . .
H96A C96 H96B 109.5 . .
H96A C96 H96C 109.5 . .
H96B C96 H96C 109.5 . .
C90 C97 H97A 108.5 . .
C90 C97 H97B 108.5 . .
C90 C97 C98 114.9(3) . .
H97A C97 H97B 107.5 . .
C98 C97 H97A 108.5 . .
C98 C97 H97B 108.5 . .
C97 C98 H98A 109.5 . .
C97 C98 H98B 109.5 . .
C97 C98 H98C 109.5 . .
H98A C98 H98B 109.5 . .
H98A C98 H98C 109.5 . .
H98B C98 H98C 109.5 . .
H99A C99 H99B 109.5 . .
H99A C99 H99C 109.5 . .
H99B C99 H99C 109.5 . .
C100 C99 H99A 109.5 . .
C100 C99 H99B 109.5 . .
C100 C99 H99C 109.5 . .
P4 C100 H100 106.9 . .
C99 C100 P4 109.2(3) . .
C99 C100 H100 106.9 . .
C99 C100 C101 110.6(4) . .
C101 C100 P4 115.7(3) . .
C101 C100 H100 106.9 . .
C100 C101 H10A 109.5 . .
C100 C101 H10B 109.5 . .
C100 C101 H10C 109.5 . .
H10A C101 H10B 109.5 . .
H10A C101 H10C 109.5 . .
H10B C101 H10C 109.5 . .
H10D C102 H10E 109.5 . .
H10D C102 H10F 109.5 . .
H10E C102 H10F 109.5 . .
C103 C102 H10D 109.5 . .
C103 C102 H10E 109.5 . .
C103 C102 H10F 109.5 . .
P4 C103 H103 110.4 . .
C102 C103 P4 108.6(4) . .
C102 C103 H103 110.4 . .
C104 C103 P4 107.1(5) . .
C104 C103 C102 109.8(7) . .
C104 C103 H103 110.4 . .
C103 C104 H10G 109.5 . .
C103 C104 H10H 109.5 . .
C103 C104 H10I 109.5 . .
H10G C104 H10H 109.5 . .
H10G C104 H10I 109.5 . .
H10H C104 H10I 109.5 . .

loop_
_geom_bond_atom_site_label_1
_geom_bond_atom_site_label_2
_geom_bond_distance
_geom_bond_site_symmetry_2
K1 C8 2.905(3) .
K1 C9 2.970(3) .
K1 C10 3.030(3) .
K1 C11 3.021(4) .
K1 C12 2.926(4) .
K1 C34 2.934(4) .
K1 C35 3.013(4) .
K1 C36 3.026(3) .
K1 C37 2.975(3) .
K1 C38 2.907(3) .
K2 C34 3.071(3) .
K2 C35 3.079(4) .
K2 C36 3.060(3) .
K2 C37 3.015(3) .
K2 C38 3.029(3) .
K2 C60 3.144(3) .
K2 C61 3.141(3) .
K2 C62 3.006(3) .
K2 C63 2.932(3) .
K2 C64 3.009(3) .
K3 C60 3.047(3) .
K3 C61 3.094(3) .
K3 C62 3.093(3) .
K3 C63 3.032(3) .
K3 C64 3.017(3) .
K3 C86 3.051(3) .
K3 C87 3.012(3) .
K3 C88 3.039(3) .
K3 C89 3.118(3) .
K3 C90 3.115(3) .
K4 C5 3.341(3) 1_655
K4 C8 3.075(3) 1_655
K4 C9 3.060(3) 1_655
K4 C10 3.057(3) 1_655
K4 C11 3.066(3) 1_655
K4 C12 3.095(3) 1_655
K4 C16 3.518(6) 1_655
K4 C86 3.129(3) .
K4 C87 3.012(3) .
K4 C88 2.987(3) .
K4 C89 3.066(3) .
K4 C90 3.165(3) .
P1 C1 1.844(3) .
P1 C22 1.855(4) .
P1 C25 1.868(3) .
P2 C27 1.853(3) .
P2 C48 1.870(5) .
P2 C51 1.846(5) .
P3 C53 1.850(3) .
P3 C74 1.877(4) .
P3 C77 1.854(4) .
P4 C79 1.852(5) .
P4 C100 1.858(4) .
P4 C103 1.858(5) .
C1 C2 1.393(4) .
C1 C6 1.412(4) .
C2 H2 0.9300 .
C2 C3 1.381(5) .
C3 H3 0.9300 .
C3 C4 1.383(6) .
C4 H4 0.9300 .
C4 C5 1.374(5) .
C5 H5 0.9300 .
C5 C6 1.400(4) .
C6 C7 1.514(4) .
C7 H7A 0.9700 .
C7 H7B 0.9700 .
C7 C8 1.511(4) .
C8 C9 1.421(4) .
C8 C12 1.420(4) .
C9 C10 1.415(4) .
C9 C19 1.518(5) .
C10 C11 1.384(5) .
C10 C13 1.524(5) .
C11 C12 1.419(5) .
C11 C15 1.526(5) .
C12 C17 1.504(5) .
C13 H13A 0.9700 .
C13 H13B 0.9700 .
C13 C14 1.534(5) .
C14 H14A 0.9600 .
C14 H14B 0.9600 .
C14 H14C 0.9600 .
C15 H15A 0.9700 .
C15 H15B 0.9700 .
C15 C16 1.529(8) .
C16 H16A 0.9600 .
C16 H16B 0.9600 .
C16 H16C 0.9600 .
C17 H17A 0.9700 .
C17 H17B 0.9700 .
C17 C18 1.505(7) .
C18 H18A 0.9600 .
C18 H18B 0.9600 .
C18 H18C 0.9600 .
C19 H19A 0.9700 .
C19 H19B 0.9700 .
C19 C20 1.494(6) .
C20 H20A 0.9600 .
C20 H20B 0.9600 .
C20 H20C 0.9600 .
C21 H21A 0.9600 .
C21 H21B 0.9600 .
C21 H21C 0.9600 .
C21 C22 1.527(5) .
C22 H22 0.9800 .
C22 C23 1.537(5) .
C23 H23A 0.9600 .
C23 H23B 0.9600 .
C23 H23C 0.9600 .
C24 H24A 0.9600 .
C24 H24B 0.9600 .
C24 H24C 0.9600 .
C24 C25 1.516(5) .
C25 H25 0.9800 .
C25 C26 1.520(5) .
C26 H26A 0.9600 .
C26 H26B 0.9600 .
C26 H26C 0.9600 .
C27 C28 1.403(6) .
C27 C32 1.407(5) .
C28 H28 0.9300 .
C28 C29 1.374(6) .
C29 H29 0.9300 .
C29 C30 1.379(7) .
C30 H30 0.9300 .
C30 C31 1.367(7) .
C31 H31 0.9300 .
C31 C32 1.410(5) .
C32 C33 1.509(6) .
C33 H33A 0.9700 .
C33 H33B 0.9700 .
C33 C34 1.507(5) .
C34 C35 1.424(5) .
C34 C38 1.427(5) .
C35 C36 1.410(5) .
C35 C43 1.510(5) .
C36 C37 1.418(5) .
C36 C39 1.517(5) .
C37 C38 1.412(5) .
C37 C41 1.501(5) .
C38 C45 1.502(4) .
C39 H39A 0.9700 .
C39 H39B 0.9700 .
C39 C40 1.536(6) .
C40 H40A 0.9600 .
C40 H40B 0.9600 .
C40 H40C 0.9600 .
C41 H41A 0.9700 .
C41 H41B 0.9700 .
C41 C42 1.528(6) .
C42 H42A 0.9600 .
C42 H42B 0.9600 .
C42 H42C 0.9600 .
C43 H43A 0.9700 .
C43 H43B 0.9700 .
C43 C44 1.527(8) .
C44 H44A 0.9600 .
C44 H44B 0.9600 .
C44 H44C 0.9600 .
C45 H45A 0.9700 .
C45 H45B 0.9700 .
C45 C46 1.530(5) .
C46 H46A 0.9600 .
C46 H46B 0.9600 .
C46 H46C 0.9600 .
C47 H47A 0.9600 .
C47 H47B 0.9600 .
C47 H47C 0.9600 .
C47 C48 1.526(8) .
C48 H48 0.9800 .
C48 C49 1.536(7) .
C49 H49A 0.9600 .
C49 H49B 0.9600 .
C49 H49C 0.9600 .
C50 H50A 0.9600 .
C50 H50B 0.9600 .
C50 H50C 0.9600 .
C50 C51 1.546(7) .
C51 H51 0.9800 .
C51 C52 1.510(8) .
C52 H52A 0.9600 .
C52 H52B 0.9600 .
C52 H52C 0.9600 .
C53 C54 1.394(5) .
C53 C58 1.408(5) .
C54 H54 0.9300 .
C54 C55 1.372(6) .
C55 H55 0.9300 .
C55 C56 1.365(6) .
C56 H56 0.9300 .
C56 C57 1.393(5) .
C57 H57 0.9300 .
C57 C58 1.394(5) .
C58 C59 1.522(4) .
C59 H59A 0.9700 .
C59 H59B 0.9700 .
C59 C60 1.516(4) .
C60 C61 1.409(4) .
C60 C64 1.421(4) .
C61 C62 1.414(4) .
C61 C69 1.513(4) .
C62 C63 1.421(4) .
C62 C65 1.514(4) .
C63 C64 1.408(4) .
C63 C67 1.510(4) .
C64 C71 1.512(4) .
C65 H65A 0.9700 .
C65 H65B 0.9700 .
C65 C66 1.487(6) .
C66 H66A 0.9600 .
C66 H66B 0.9600 .
C66 H66C 0.9600 .
C67 H67A 0.9700 .
C67 H67B 0.9700 .
C67 C68 1.516(5) .
C68 H68A 0.9600 .
C68 H68B 0.9600 .
C68 H68C 0.9600 .
C69 H69A 0.9700 .
C69 H69B 0.9700 .
C69 C70 1.531(5) .
C70 H70A 0.9600 .
C70 H70B 0.9600 .
C70 H70C 0.9600 .
C71 H71A 0.9700 .
C71 H71B 0.9700 .
C71 C72 1.523(5) .
C72 H72A 0.9600 .
C72 H72B 0.9600 .
C72 H72C 0.9600 .
C73 H73A 0.9600 .
C73 H73B 0.9600 .
C73 H73C 0.9600 .
C73 C74 1.507(6) .
C74 H74 0.9800 .
C74 C75 1.534(6) .
C75 H75A 0.9600 .
C75 H75B 0.9600 .
C75 H75C 0.9600 .
C76 H76A 0.9600 .
C76 H76B 0.9600 .
C76 H76C 0.9600 .
C76 C77 1.535(7) .
C77 H77 0.9800 .
C77 C78 1.518(6) .
C78 H78A 0.9600 .
C78 H78B 0.9600 .
C78 H78C 0.9600 .
C79 C80 1.414(6) .
C79 C84 1.411(5) .
C80 H80 0.9300 .
C80 C81 1.367(8) .
C81 H81 0.9300 .
C81 C82 1.366(8) .
C82 H82 0.9300 .
C82 C83 1.395(6) .
C83 H83 0.9300 .
C83 C84 1.402(5) .
C84 C85 1.522(4) .
C85 H85A 0.9700 .
C85 H85B 0.9700 .
C85 C86 1.517(4) .
C86 C87 1.407(4) .
C86 C90 1.418(4) .
C87 C88 1.422(4) .
C87 C93 1.497(4) .
C88 C89 1.414(4) .
C88 C91 1.509(4) .
C89 C90 1.416(4) .
C89 C95 1.506(4) .
C90 C97 1.501(4) .
C91 H91A 0.9700 .
C91 H91B 0.9700 .
C91 C92 1.520(5) .
C92 H92A 0.9600 .
C92 H92B 0.9600 .
C92 H92C 0.9600 .
C93 H93A 0.9700 .
C93 H93B 0.9700 .
C93 C94 1.499(5) .
C94 H94A 0.9600 .
C94 H94B 0.9600 .
C94 H94C 0.9600 .
C95 H95A 0.9700 .
C95 H95B 0.9700 .
C95 C96 1.509(5) .
C96 H96A 0.9600 .
C96 H96B 0.9600 .
C96 H96C 0.9600 .
C97 H97A 0.9700 .
C97 H97B 0.9700 .
C97 C98 1.521(5) .
C98 H98A 0.9600 .
C98 H98B 0.9600 .
C98 H98C 0.9600 .
C99 H99A 0.9600 .
C99 H99B 0.9600 .
C99 H99C 0.9600 .
C99 C100 1.513(6) .
C100 H100 0.9800 .
C100 C101 1.527(6) .
C101 H10A 0.9600 .
C101 H10B 0.9600 .
C101 H10C 0.9600 .
C102 H10D 0.9600 .
C102 H10E 0.9600 .
C102 H10F 0.9600 .
C102 C103 1.528(8) .
C103 H103 0.9800 .
C103 C104 1.521(12) .
C104 H10G 0.9600 .
C104 H10H 0.9600 .
C104 H10I 0.9600 .

loop_
_geom_torsion_atom_site_label_1
_geom_torsion_atom_site_label_2
_geom_torsion_atom_site_label_3
_geom_torsion_atom_site_label_4
_geom_torsion
_geom_torsion_site_symmetry_1
_geom_torsion_site_symmetry_4
K1 C8 C9 K4 143.53(8) . 1_455
K1 C8 C9 C10 72.2(2) . .
K1 C8 C9 C19 -109.3(3) . .
K1 C8 C12 K4 -143.77(9) . 1_455
K1 C8 C12 C11 -74.2(2) . .
K1 C8 C12 C17 100.7(3) . .
K1 C9 C10 K4 140.36(9) . 1_455
K1 C9 C10 C11 69.1(2) . .
K1 C9 C10 C13 -105.6(3) . .
K1 C9 C19 C20 17.9(4) . .
K1 C10 C11 K4 138.37(8) . 1_455
K1 C10 C11 C12 66.3(2) . .
K1 C10 C11 C15 -116.0(4) . .
K1 C10 C13 C14 11.7(5) . .
K1 C11 C12 K4 140.59(9) . 1_455
K1 C11 C12 C8 70.8(2) . .
K1 C11 C12 C17 -104.1(3) . .
K1 C11 C15 C16 -176.0(4) . .
K1 C12 C17 C18 -177.9(3) . .
K1 C34 C35 K2 139.52(10) . .
K1 C34 C35 C36 69.6(2) . .
K1 C34 C35 C43 -109.0(4) . .
K1 C34 C38 K2 -144.09(9) . .
K1 C34 C38 C37 -73.4(2) . .
K1 C34 C38 C45 106.3(3) . .
K1 C35 C36 K2 137.09(8) . .
K1 C35 C36 C37 68.0(2) . .
K1 C35 C36 C39 -110.2(3) . .
K1 C35 C43 C44 10.9(6) . .
K1 C36 C37 K2 140.09(10) . .
K1 C36 C37 C38 68.1(2) . .
K1 C36 C37 C41 -109.6(3) . .
K1 C36 C39 C40 6.0(5) . .
K1 C37 C38 K2 144.30(9) . .
K1 C37 C38 C34 72.1(2) . .
K1 C37 C38 C45 -107.6(3) . .
K1 C37 C41 C42 1.6(5) . .
K1 C38 C45 C46 -179.8(3) . .
K2 C34 C35 K1 -139.52(10) . .
K2 C34 C35 C36 -69.9(2) . .
K2 C34 C35 C43 111.5(4) . .
K2 C34 C38 K1 144.09(9) . .
K2 C34 C38 C37 70.7(2) . .
K2 C34 C38 C45 -109.6(3) . .
K2 C35 C36 K1 -137.09(8) . .
K2 C35 C36 C37 -69.1(2) . .
K2 C35 C36 C39 112.7(3) . .
K2 C35 C43 C44 -171.3(4) . .
K2 C36 C37 K1 -140.09(10) . .
K2 C36 C37 C38 -72.0(2) . .
K2 C36 C37 C41 110.4(3) . .
K2 C36 C39 C40 -170.9(4) . .
K2 C37 C38 K1 -144.30(9) . .
K2 C37 C38 C34 -72.2(2) . .
K2 C37 C38 C45 108.1(3) . .
K2 C37 C41 C42 -174.0(3) . .
K2 C38 C45 C46 0.2(4) . .
K2 C60 C61 K3 135.38(7) . .
K2 C60 C61 C62 65.21(19) . .
K2 C60 C61 C69 -117.5(3) . .
K2 C60 C64 K3 -141.37(8) . .
K2 C60 C64 C63 -69.46(19) . .
K2 C60 C64 C71 106.9(3) . .
K2 C61 C62 K3 137.96(8) . .
K2 C61 C62 C63 69.56(19) . .
K2 C61 C62 C65 -105.1(3) . .
K2 C61 C69 C70 -178.5(3) . .
K2 C62 C63 K3 145.95(8) . .
K2 C62 C63 C64 74.85(19) . .
K2 C62 C63 C67 -104.6(3) . .
K2 C62 C65 C66 176.8(3) . .
K2 C63 C64 K3 147.82(8) . .
K2 C63 C64 C60 75.56(19) . .
K2 C63 C64 C71 -100.9(3) . .
K2 C63 C67 C68 171.9(3) . .
K2 C64 C71 C72 0.7(3) . .
K3 C60 C61 K2 -135.38(7) . .
K3 C60 C61 C62 -70.17(19) . .
K3 C60 C61 C69 107.1(3) . .
K3 C60 C64 K2 141.37(8) . .
K3 C60 C64 C63 71.91(19) . .
K3 C60 C64 C71 -111.7(3) . .
K3 C61 C62 K2 -137.96(8) . .
K3 C61 C62 C63 -68.41(19) . .
K3 C61 C62 C65 117.0(3) . .
K3 C61 C69 C70 4.2(4) . .
K3 C62 C63 K2 -145.95(8) . .
K3 C62 C63 C64 -71.10(19) . .
K3 C62 C63 C67 109.4(3) . .
K3 C62 C65 C66 4.5(5) . .
K3 C63 C64 K2 -147.82(8) . .
K3 C63 C64 C60 -72.27(19) . .
K3 C63 C64 C71 111.2(3) . .
K3 C63 C67 C68 -6.1(4) . .
K3 C64 C71 C72 174.0(2) . .
K3 C86 C87 K4 143.86(8) . .
K3 C86 C87 C88 72.5(2) . .
K3 C86 C87 C93 -108.2(3) . .
K3 C86 C90 K4 -136.78(8) . .
K3 C86 C90 C89 -70.35(19) . .
K3 C86 C90 C97 107.4(3) . .
K3 C87 C88 K4 148.56(8) . .
K3 C87 C88 C89 74.0(2) . .
K3 C87 C88 C91 -107.0(3) . .
K3 C87 C93 C94 -10.5(4) . .
K3 C88 C89 K4 143.80(8) . .
K3 C88 C89 C90 69.6(2) . .
K3 C88 C89 C95 -110.2(3) . .
K3 C88 C91 C92 -4.9(4) . .
K3 C89 C90 K4 136.63(8) . .
K3 C89 C90 C86 68.46(19) . .
K3 C89 C90 C97 -109.4(3) . .
K3 C89 C95 C96 -1.6(4) . .
K3 C90 C97 C98 -0.9(4) . .
K4 C5 C6 C1 -122.9(2) 1_455 .
K4 C5 C6 C7 58.8(3) 1_455 .
K4 C8 C9 K1 -143.53(8) 1_455 .
K4 C8 C9 C10 -71.3(2) 1_455 .
K4 C8 C9 C19 107.2(3) 1_455 .
K4 C8 C12 K1 143.77(9) 1_455 .
K4 C8 C12 C11 69.6(2) 1_455 .
K4 C8 C12 C17 -115.6(3) 1_455 .
K4 C9 C10 K1 -140.36(9) 1_455 .
K4 C9 C10 C11 -71.3(2) 1_455 .
K4 C9 C10 C13 114.0(3) 1_455 .
K4 C9 C19 C20 -165.2(3) 1_455 .
K4 C10 C11 K1 -138.37(8) 1_455 .
K4 C10 C11 C12 -72.0(3) 1_455 .
K4 C10 C11 C15 105.7(4) 1_455 .
K4 C10 C13 C14 -170.0(3) 1_455 .
K4 C11 C12 K1 -140.59(9) 1_455 .
K4 C11 C12 C8 -69.8(2) 1_455 .
K4 C11 C12 C17 115.3(3) 1_455 .
K4 C11 C15 C16 6.6(6) 1_455 .
K4 C12 C17 C18 4.9(5) 1_455 .
K4 C86 C87 K3 -143.86(8) . .
K4 C86 C87 C88 -71.39(19) . .
K4 C86 C87 C93 107.9(3) . .
K4 C86 C90 K3 136.78(8) . .
K4 C86 C90 C89 66.4(2) . .
K4 C86 C90 C97 -115.8(3) . .
K4 C87 C88 K3 -148.56(8) . .
K4 C87 C88 C89 -74.54(19) . .
K4 C87 C88 C91 104.5(3) . .
K4 C87 C93 C94 173.5(3) . .
K4 C88 C89 K3 -143.80(8) . .
K4 C88 C89 C90 -74.2(2) . .
K4 C88 C89 C95 106.0(3) . .
K4 C88 C91 C92 170.7(3) . .
K4 C89 C90 K3 -136.63(8) . .
K4 C89 C90 C86 -68.17(19) . .
K4 C89 C90 C97 114.0(3) . .
K4 C89 C95 C96 170.9(3) . .
K4 C90 C97 C98 178.3(3) . .
P1 C1 C2 C3 -179.9(3) . .
P1 C1 C6 C5 -179.1(2) . .
P1 C1 C6 C7 -0.9(4) . .
P2 C27 C28 C29 179.5(3) . .
P2 C27 C32 C31 -178.7(3) . .
P2 C27 C32 C33 0.5(5) . .
P3 C53 C54 C55 -176.6(3) . .
P3 C53 C58 C57 176.3(2) . .
P3 C53 C58 C59 -3.0(4) . .
P4 C79 C80 C81 -176.4(4) . .
P4 C79 C84 C83 174.6(3) . .
P4 C79 C84 C85 -4.6(5) . .
C1 P1 C22 C21 67.7(3) . .
C1 P1 C22 C23 -171.8(3) . .
C1 P1 C25 C24 55.5(3) . .
C1 P1 C25 C26 -71.2(3) . .
C1 C2 C3 C4 -0.8(7) . .
C1 C6 C7 C8 128.0(3) . .
C2 C1 C6 C5 1.2(5) . .
C2 C1 C6 C7 179.4(3) . .
C2 C3 C4 C5 0.8(7) . .
C3 C4 C5 K4 119.6(4) . 1_455
C3 C4 C5 C6 0.3(6) . .
C4 C5 C6 C1 -1.2(5) . .
C4 C5 C6 C7 -179.6(3) . .
C5 C6 C7 C8 -53.8(4) . .
C6 C1 C2 C3 -0.2(6) . .
C6 C7 C8 K1 -167.9(2) . .
C6 C7 C8 K4 11.5(3) . 1_455
C6 C7 C8 C9 104.9(3) . .
C6 C7 C8 C12 -83.2(4) . .
C7 C8 C9 K1 101.2(3) . .
C7 C8 C9 K4 -115.3(3) . 1_455
C7 C8 C9 C10 173.4(3) . .
C7 C8 C9 C19 -8.1(5) . .
C7 C8 C12 K1 -100.0(3) . .
C7 C8 C12 K4 116.2(3) . 1_455
C7 C8 C12 C11 -174.2(3) . .
C7 C8 C12 C17 0.6(5) . .
C8 C9 C10 K1 -68.6(2) . .
C8 C9 C10 K4 71.8(2) . 1_455
C8 C9 C10 C11 0.5(3) . .
C8 C9 C10 C13 -174.2(3) . .
C8 C9 C19 C20 105.3(4) . .
C8 C12 C17 C18 98.2(5) . .
C9 C8 C12 K1 73.1(2) . .
C9 C8 C12 K4 -70.6(2) . 1_455
C9 C8 C12 C11 -1.0(4) . .
C9 C8 C12 C17 173.8(3) . .
C9 C10 C11 K1 -67.5(2) . .
C9 C10 C11 K4 70.9(2) . 1_455
C9 C10 C11 C12 -1.1(4) . .
C9 C10 C11 C15 176.6(4) . .
C9 C10 C13 C14 97.2(5) . .
C10 C9 C19 C20 -76.5(5) . .
C10 C11 C12 K1 -69.4(3) . .
C10 C11 C12 K4 71.2(2) . 1_455
C10 C11 C12 C8 1.4(4) . .
C10 C11 C12 C17 -173.5(3) . .
C10 C11 C15 C16 -81.4(6) . .
C11 C10 C13 C14 -76.7(5) . .
C11 C12 C17 C18 -87.9(5) . .
C11 C15 C16 K4 -5.4(5) . 1_455
C12 C8 C9 K1 -71.9(2) . .
C12 C8 C9 K4 71.7(2) . 1_455
C12 C8 C9 C10 0.4(3) . .
C12 C8 C9 C19 178.8(3) . .
C12 C11 C15 C16 96.0(5) . .
C13 C10 C11 K1 107.3(3) . .
C13 C10 C11 K4 -114.4(3) . 1_455
C13 C10 C11 C12 173.6(3) . .
C13 C10 C11 C15 -8.7(6) . .
C15 C11 C12 K1 112.9(4) . .
C15 C11 C12 K4 -106.5(4) . 1_455
C15 C11 C12 C8 -176.4(4) . .
C15 C11 C12 C17 8.8(6) . .
C19 C9 C10 K1 112.9(3) . .
C19 C9 C10 K4 -106.7(3) . 1_455
C19 C9 C10 C11 -178.0(3) . .
C19 C9 C10 C13 7.3(5) . .
C22 P1 C1 C2 21.5(3) . .
C22 P1 C1 C6 -158.2(3) . .
C22 P1 C25 C24 -50.8(3) . .
C22 P1 C25 C26 -177.5(3) . .
C25 P1 C1 C2 -83.8(3) . .
C25 P1 C1 C6 96.5(3) . .
C25 P1 C22 C21 172.4(3) . .
C25 P1 C22 C23 -67.0(3) . .
C27 P2 C48 C47 -79.8(4) . .
C27 P2 C48 C49 48.1(5) . .
C27 P2 C51 C50 -169.2(4) . .
C27 P2 C51 C52 70.6(3) . .
C27 C28 C29 C30 -0.4(7) . .
C27 C32 C33 C34 127.0(3) . .
C28 C27 C32 C31 1.5(5) . .
C28 C27 C32 C33 -179.4(3) . .
C28 C29 C30 C31 0.7(6) . .
C29 C30 C31 C32 0.2(6) . .
C30 C31 C32 C27 -1.3(5) . .
C30 C31 C32 C33 179.5(3) . .
C31 C32 C33 C34 -53.9(4) . .
C32 C27 C28 C29 -0.7(6) . .
C32 C33 C34 K1 -166.8(2) . .
C32 C33 C34 K2 8.1(4) . .
C32 C33 C34 C35 100.8(4) . .
C32 C33 C34 C38 -80.9(4) . .
C33 C34 C35 K1 108.2(3) . .
C33 C34 C35 K2 -112.2(3) . .
C33 C34 C35 C36 177.8(3) . .
C33 C34 C35 C43 -0.8(6) . .
C33 C34 C38 K1 -105.2(3) . .
C33 C34 C38 K2 110.7(3) . .
C33 C34 C38 C37 -178.5(3) . .
C33 C34 C38 C45 1.2(5) . .
C34 C35 C36 K1 -67.0(2) . .
C34 C35 C36 K2 70.1(2) . .
C34 C35 C36 C37 1.0(4) . .
C34 C35 C36 C39 -177.2(3) . .
C34 C35 C43 C44 97.6(6) . .
C34 C38 C45 C46 91.7(4) . .
C35 C34 C38 K1 73.4(2) . .
C35 C34 C38 K2 -70.7(2) . .
C35 C34 C38 C37 0.0(4) . .
C35 C34 C38 C45 179.7(3) . .
C35 C36 C37 K1 -69.1(2) . .
C35 C36 C37 K2 71.0(2) . .
C35 C36 C37 C38 -1.0(3) . .
C35 C36 C37 C41 -178.7(3) . .
C35 C36 C39 C40 96.1(5) . .
C36 C35 C43 C44 -80.8(6) . .
C36 C37 C38 K1 -71.4(2) . .
C36 C37 C38 K2 72.9(2) . .
C36 C37 C38 C34 0.6(3) . .
C36 C37 C38 C45 -179.1(3) . .
C36 C37 C41 C42 93.6(5) . .
C37 C36 C39 C40 -81.8(5) . .
C37 C38 C45 C46 -88.6(4) . .
C38 C34 C35 K1 -70.2(2) . .
C38 C34 C35 K2 69.3(2) . .
C38 C34 C35 C36 -0.6(4) . .
C38 C34 C35 C43 -179.2(4) . .
C38 C37 C41 C42 -83.7(5) . .
C39 C36 C37 K1 109.1(3) . .
C39 C36 C37 K2 -110.8(3) . .
C39 C36 C37 C38 177.2(3) . .
C39 C36 C37 C41 -0.4(5) . .
C41 C37 C38 K1 106.2(3) . .
C41 C37 C38 K2 -109.5(3) . .
C41 C37 C38 C34 178.3(3) . .
C41 C37 C38 C45 -1.4(5) . .
C43 C35 C36 K1 111.7(4) . .
C43 C35 C36 K2 -111.3(4) . .
C43 C35 C36 C37 179.7(4) . .
C43 C35 C36 C39 1.4(6) . .
C48 P2 C27 C28 -88.7(4) . .
C48 P2 C27 C32 91.4(3) . .
C48 P2 C51 C50 -64.0(4) . .
C48 P2 C51 C52 175.7(3) . .
C51 P2 C27 C28 17.2(4) . .
C51 P2 C27 C32 -162.6(3) . .
C51 P2 C48 C47 173.6(4) . .
C51 P2 C48 C49 -58.5(5) . .
C53 P3 C74 C73 67.9(3) . .
C53 P3 C74 C75 -59.2(4) . .
C53 P3 C77 C76 -66.6(3) . .
C53 P3 C77 C78 171.2(3) . .
C53 C54 C55 C56 -0.5(6) . .
C53 C58 C59 C60 -121.5(3) . .
C54 C53 C58 C57 -2.3(5) . .
C54 C53 C58 C59 178.4(3) . .
C54 C55 C56 C57 -0.8(6) . .
C55 C56 C57 C58 0.4(5) . .
C56 C57 C58 C53 1.2(5) . .
C56 C57 C58 C59 -179.5(3) . .
C57 C58 C59 C60 59.2(4) . .
C58 C53 C54 C55 2.0(5) . .
C58 C59 C60 K2 -30.1(4) . .
C58 C59 C60 K3 144.2(2) . .
C58 C59 C60 C61 -126.1(3) . .
C58 C59 C60 C64 58.7(4) . .
C59 C60 C61 K2 118.9(3) . .
C59 C60 C61 K3 -105.7(3) . .
C59 C60 C61 C62 -175.9(3) . .
C59 C60 C61 C69 1.4(5) . .
C59 C60 C64 K2 -115.2(3) . .
C59 C60 C64 K3 103.4(3) . .
C59 C60 C64 C63 175.3(3) . .
C59 C60 C64 C71 -8.3(5) . .
C60 C61 C62 K2 -69.0(2) . .
C60 C61 C62 K3 68.92(19) . .
C60 C61 C62 C63 0.5(3) . .
C60 C61 C62 C65 -174.1(3) . .
C60 C61 C69 C70 -83.0(4) . .
C60 C64 C71 C72 -93.1(4) . .
C61 C60 C64 K2 68.9(2) . .
C61 C60 C64 K3 -72.50(19) . .
C61 C60 C64 C63 -0.6(3) . .
C61 C60 C64 C71 175.8(3) . .
C61 C62 C63 K2 -75.7(2) . .
C61 C62 C63 K3 70.21(19) . .
C61 C62 C63 C64 -0.9(3) . .
C61 C62 C63 C67 179.6(3) . .
C61 C62 C65 C66 -90.7(5) . .
C62 C61 C69 C70 93.8(4) . .
C62 C63 C64 K2 -74.65(19) . .
C62 C63 C64 K3 73.18(19) . .
C62 C63 C64 C60 0.9(3) . .
C62 C63 C64 C71 -175.6(3) . .
C62 C63 C67 C68 -98.5(4) . .
C63 C62 C65 C66 95.6(4) . .
C63 C64 C71 C72 82.7(4) . .
C64 C60 C61 K2 -65.17(19) . .
C64 C60 C61 K3 70.21(19) . .
C64 C60 C61 C62 0.0(3) . .
C64 C60 C61 C69 177.3(3) . .
C64 C63 C67 C68 82.1(4) . .
C65 C62 C63 K2 98.9(3) . .
C65 C62 C63 K3 -115.1(3) . .
C65 C62 C63 C64 173.8(3) . .
C65 C62 C63 C67 -5.7(5) . .
C67 C63 C64 K2 104.8(3) . .
C67 C63 C64 K3 -107.3(3) . .
C67 C63 C64 C60 -179.6(3) . .
C67 C63 C64 C71 3.9(4) . .
C69 C61 C62 K2 113.7(3) . .
C69 C61 C62 K3 -108.3(3) . .
C69 C61 C62 C63 -176.7(3) . .
C69 C61 C62 C65 8.6(5) . .
C74 P3 C53 C54 78.7(3) . .
C74 P3 C53 C58 -99.9(3) . .
C74 P3 C77 C76 -171.6(3) . .
C74 P3 C77 C78 66.2(4) . .
C77 P3 C53 C54 -28.7(4) . .
C77 P3 C53 C58 152.7(3) . .
C77 P3 C74 C73 175.3(3) . .
C77 P3 C74 C75 48.2(4) . .
C79 P4 C100 C99 72.1(3) . .
C79 P4 C100 C101 -53.5(4) . .
C79 P4 C103 C102 -70.3(7) . .
C79 P4 C103 C104 171.2(5) . .
C79 C80 C81 C82 1.5(8) . .
C79 C84 C85 C86 -119.2(3) . .
C80 C79 C84 C83 -3.5(5) . .
C80 C79 C84 C85 177.4(3) . .
C80 C81 C82 C83 -2.5(8) . .
C81 C82 C83 C84 0.5(7) . .
C82 C83 C84 C79 2.6(6) . .
C82 C83 C84 C85 -178.3(4) . .
C83 C84 C85 C86 61.7(4) . .
C84 C79 C80 C81 1.6(7) . .
C84 C85 C86 K3 163.8(2) . .
C84 C85 C86 K4 -9.4(3) . .
C84 C85 C86 C87 76.1(4) . .
C84 C85 C86 C90 -103.1(3) . .
C85 C86 C87 K3 107.7(3) . .
C85 C86 C87 K4 -108.5(3) . .
C85 C86 C87 C88 -179.9(3) . .
C85 C86 C87 C93 -0.5(5) . .
C85 C86 C90 K3 -110.6(3) . .
C85 C86 C90 K4 112.7(3) . .
C85 C86 C90 C89 179.1(3) . .
C85 C86 C90 C97 -3.1(5) . .
C86 C87 C88 K3 -72.91(19) . .
C86 C87 C88 K4 75.65(19) . .
C86 C87 C88 C89 1.1(3) . .
C86 C87 C88 C91 -179.9(3) . .
C86 C87 C93 C94 80.2(4) . .
C86 C90 C97 C98 -88.2(4) . .
C87 C86 C90 K3 70.15(19) . .
C87 C86 C90 K4 -66.63(19) . .
C87 C86 C90 C89 -0.2(3) . .
C87 C86 C90 C97 177.6(3) . .
C87 C88 C89 K3 -70.88(19) . .
C87 C88 C89 K4 72.9(2) . .
C87 C88 C89 C90 -1.2(3) . .
C87 C88 C89 C95 178.9(3) . .
C87 C88 C91 C92 82.8(4) . .
C88 C87 C93 C94 -100.7(4) . .
C88 C89 C90 K3 -67.56(19) . .
C88 C89 C90 K4 69.06(19) . .
C88 C89 C90 C86 0.9(3) . .
C88 C89 C90 C97 -176.9(3) . .
C88 C89 C95 C96 85.9(4) . .
C89 C88 C91 C92 -98.4(4) . .
C89 C90 C97 C98 89.2(4) . .
C90 C86 C87 K3 -73.02(19) . .
C90 C86 C87 K4 70.84(19) . .
C90 C86 C87 C88 -0.6(3) . .
C90 C86 C87 C93 178.8(3) . .
C90 C89 C95 C96 -93.9(4) . .
C91 C88 C89 K3 110.1(3) . .
C91 C88 C89 K4 -106.1(3) . .
C91 C88 C89 C90 179.8(3) . .
C91 C88 C89 C95 -0.1(5) . .
C93 C87 C88 K3 107.8(3) . .
C93 C87 C88 K4 -103.7(3) . .
C93 C87 C88 C89 -178.2(3) . .
C93 C87 C88 C91 0.8(5) . .
C95 C89 C90 K3 112.3(3) . .
C95 C89 C90 K4 -111.1(3) . .
C95 C89 C90 C86 -179.2(3) . .
C95 C89 C90 C97 2.9(5) . .
C100 P4 C79 C80 80.1(4) . .
C100 P4 C79 C84 -97.8(3) . .
C100 P4 C103 C102 -174.9(6) . .
C100 P4 C103 C104 66.6(5) . .
C103 P4 C79 C80 -25.3(4) . .
C103 P4 C79 C84 156.8(3) . .
C103 P4 C100 C99 178.2(4) . .
C103 P4 C100 C101 52.7(4) . .

loop_
_smtbx_masks_void_nr
_smtbx_masks_void_average_x
_smtbx_masks_void_average_y
_smtbx_masks_void_average_z
_smtbx_masks_void_volume
_smtbx_masks_void_count_electrons
1 0.303 0.289 0.560 345.4 37.1
2 0.303 0.211 0.060 345.4 37.1
3 -0.303 0.789 0.940 345.4 37.0
4 -0.303 0.711 0.440 345.4 37.0
5 0.117 0.715 0.292 7.2 0.2
6 0.117 0.785 0.792 7.2 0.3
7 0.883 0.215 0.208 7.2 0.2
8 0.883 0.285 0.708 7.2 0.3
